data_4303392
loop_
_publ_author_name
'Suzhi Li'
'Junwei Zhao'
'Pengtao Ma'
'Juan Du'
'Jingyang Niu'
'Jingping Wang'

_publ_section_title
;
Rare Sandwich-Type Polyoxomolybdates Constructed from Di-/Tetra-Nuclear
Transition-Metal Clusters and Trivacant Keggin Germanomolybdate Fragments
;
_journal_name_full 'Inorganic Chemistry'
_journal_page_first 9819
_journal_page_last 9830
_journal_paper_doi 10.1021/ic901330y
_journal_volume 48
_journal_year 2009
_chemical_formula_sum 'Ge2 H66 Mo18 Na11 Ni4 O101'
_chemical_formula_weight 4042.36
_chemical_name_systematic
; 
 ? 
;
_space_group_IT_number 2
_symmetry_cell_setting triclinic
_symmetry_space_group_name_Hall '-P 1'
_symmetry_space_group_name_H-M 'P -1'
_atom_sites_solution_hydrogens none
_atom_sites_solution_primary direct
_atom_sites_solution_secondary difmap
_audit_creation_method SHELXL-97
_cell_angle_alpha 97.3750(10)
_cell_angle_beta 107.0050(10)
_cell_angle_gamma 111.6240(10)
_cell_formula_units_Z 1
_cell_length_a 11.6135(8)
_cell_length_b 12.8737(9)
_cell_length_c 17.1160(17)
_cell_measurement_temperature 293(2)
_cell_volume 2193.2(3)
_computing_cell_refinement 'Bruker SMART'
_computing_data_collection 'Bruker SMART'
_computing_data_reduction 'Bruker SAINT'
_computing_molecular_graphics 'Bruker SHELXTL'
_computing_publication_material 'Bruker SHELXTL'
_computing_structure_refinement 'SHELXL-97 (Sheldrick, 1997)'
_computing_structure_solution 'SHELXS-97 (Sheldrick, 1990)'
_diffrn_ambient_temperature 293(2)
_diffrn_measured_fraction_theta_full 0.981
_diffrn_measured_fraction_theta_max 0.981
_diffrn_measurement_device_type 'CCD area detector'
_diffrn_measurement_method 'phi and omega scans'
_diffrn_radiation_monochromator graphite
_diffrn_radiation_source 'fine-focus sealed tube'
_diffrn_radiation_type MoK\a
_diffrn_radiation_wavelength 0.71073
_diffrn_reflns_av_R_equivalents 0.0154
_diffrn_reflns_av_sigmaI/netI 0.0270
_diffrn_reflns_limit_h_max 13
_diffrn_reflns_limit_h_min -13
_diffrn_reflns_limit_k_max 13
_diffrn_reflns_limit_k_min -15
_diffrn_reflns_limit_l_max 13
_diffrn_reflns_limit_l_min -20
_diffrn_reflns_number 11353
_diffrn_reflns_theta_full 25.00
_diffrn_reflns_theta_max 25.00
_diffrn_reflns_theta_min 2.03
_exptl_absorpt_coefficient_mu 4.178
_exptl_absorpt_correction_T_max 0.5923
_exptl_absorpt_correction_T_min 0.4600
_exptl_absorpt_correction_type empirical
_exptl_absorpt_process_details SADABS
_exptl_crystal_colour yellow
_exptl_crystal_density_diffrn 3.061
_exptl_crystal_density_method 'not measured'
_exptl_crystal_description Block
_exptl_crystal_F_000 1927
_exptl_crystal_size_max 0.22
_exptl_crystal_size_mid 0.17
_exptl_crystal_size_min 0.14
_refine_diff_density_max 2.555
_refine_diff_density_min -1.457
_refine_diff_density_rms 0.198
_refine_ls_extinction_method none
_refine_ls_goodness_of_fit_ref 1.087
_refine_ls_hydrogen_treatment none
_refine_ls_matrix_type full
_refine_ls_number_parameters 628
_refine_ls_number_reflns 7573
_refine_ls_number_restraints 0
_refine_ls_restrained_S_all 1.087
_refine_ls_R_factor_all 0.0363
_refine_ls_R_factor_gt 0.0332
_refine_ls_shift/su_max 0.001
_refine_ls_shift/su_mean 0.000
_refine_ls_structure_factor_coef Fsqd
_refine_ls_weighting_details 'calc w=1/[\s^2^(Fo^2^)+(0.0423P)^2^+14.7118P] where P=(Fo^2^+2Fc^2^)/3'
_refine_ls_weighting_scheme calc
_refine_ls_wR_factor_gt 0.0911
_refine_ls_wR_factor_ref 0.0927
_reflns_number_gt 6927
_reflns_number_total 7573
_reflns_threshold_expression >2sigma(I)
_cod_data_source_file ic901330y_si_002_3.cif
_cod_data_source_block 419902
_cod_depositor_comments
;
The following automatic conversions were performed:
'_symmetry_cell_setting' value 'Triclinic' changed to 'triclinic'
according to '/home/saulius/struct/CIF-dictionaries/cif_core.dic'
dictionary named 'cif_core.dic' version 2.4.1 from 2010-06-29.

Automatic conversion script
Id: cif_fix_enum 1527 2010-12-29 10:47:43Z saulius 
;
_cod_original_formula_sum 'H66 Ge2 Mo18 Na11 Ni4 O101'
_cod_database_code 4303392

loop_
_symmetry_equiv_pos_as_xyz
'x, y, z'
'-x, -y, -z'

loop_
_atom_site_label
_atom_site_type_symbol
_atom_site_fract_x
_atom_site_fract_y
_atom_site_fract_z
_atom_site_U_iso_or_equiv
_atom_site_adp_type
_atom_site_occupancy
_atom_site_symmetry_multiplicity
_atom_site_calc_flag
_atom_site_refinement_flags
_atom_site_disorder_assembly
_atom_site_disorder_group
Ge1 Ge 0.58752(4) 0.53319(4) 0.18241(3) 0.00994(10) Uani 1 1 d . . .
Mo1 Mo 0.66071(4) 0.35081(3) 0.31415(2) 0.01337(9) Uani 1 1 d . . .
Mo2 Mo 0.60584(4) 0.60686(3) 0.40158(2) 0.01433(9) Uani 1 1 d . . .
Mo3 Mo 0.91064(4) 0.65395(3) 0.35156(3) 0.01628(9) Uani 1 1 d . . .
Mo4 Mo 0.35630(4) 0.24923(3) 0.15366(3) 0.01723(9) Uani 1 1 d . . .
Mo5 Mo 0.30938(4) 0.50410(4) 0.23918(3) 0.01767(9) Uani 1 1 d . . .
Mo6 Mo 0.53880(4) 0.76836(3) 0.26815(3) 0.01698(9) Uani 1 1 d . . .
Mo7 Mo 0.83555(4) 0.81073(3) 0.21593(3) 0.01728(9) Uani 1 1 d . . .
Mo8 Mo 0.88302(3) 0.58310(3) 0.14111(2) 0.01465(9) Uani 1 1 d . . .
Mo9 Mo 0.62912(4) 0.28410(3) 0.10930(2) 0.01351(8) Uani 1 1 d . . .
Ni1 Ni 0.35400(5) 0.58721(5) 0.05723(4) 0.01359(13) Uani 1 1 d . . .
Ni2 Ni 0.39522(5) 0.37551(5) -0.01402(3) 0.01245(12) Uani 1 1 d . . .
O1 O 0.7197(3) 0.2955(3) 0.3934(2) 0.0212(8) Uani 1 1 d . . .
O2 O 0.6494(3) 0.6271(3) 0.5082(2) 0.0254(8) Uani 1 1 d . . .
O3 O 1.0446(3) 0.6884(3) 0.4414(2) 0.0237(8) Uani 1 1 d . . .
O4 O 0.2223(3) 0.1241(3) 0.1395(2) 0.0236(8) Uani 1 1 d . . .
O5 O 0.1613(3) 0.4589(3) 0.2534(2) 0.0231(8) Uani 1 1 d . . .
O6 O 0.5409(3) 0.9005(3) 0.3021(2) 0.0268(9) Uani 1 1 d . . .
O7 O 0.9268(3) 0.9555(3) 0.2320(2) 0.0251(9) Uani 1 1 d . . .
O8 O 1.0051(3) 0.5761(3) 0.1083(2) 0.0222(8) Uani 1 1 d . . .
O9 O 0.6814(3) 0.1897(3) 0.0683(2) 0.0197(8) Uani 1 1 d . . .
O10 O 0.6123(3) 0.4566(3) 0.3721(2) 0.0181(7) Uani 1 1 d . . .
O11 O 0.7843(3) 0.6645(3) 0.3944(2) 0.0184(7) Uani 1 1 d . . .
O12 O 0.8178(3) 0.4891(3) 0.3307(2) 0.0185(7) Uani 1 1 d . . .
O13 O 0.3272(3) 0.3571(3) 0.2229(2) 0.0184(7) Uani 1 1 d . . .
O14 O 0.3676(3) 0.6696(3) 0.2741(2) 0.0180(7) Uani 1 1 d . . .
O15 O 0.7181(3) 0.8161(3) 0.2753(2) 0.0191(8) Uani 1 1 d . . .
O16 O 0.9426(3) 0.7489(3) 0.1708(2) 0.0176(7) Uani 1 1 d . . .
O17 O 0.7964(3) 0.4258(3) 0.1453(2) 0.0159(7) Uani 1 1 d . . .
O18 O 0.4613(3) 0.1796(3) 0.10739(19) 0.0167(7) Uani 1 1 d . . .
O19 O 0.4796(3) 0.2431(3) 0.2663(2) 0.0172(7) Uani 1 1 d . . .
O20 O 0.7024(3) 0.2770(3) 0.2299(2) 0.0166(7) Uani 1 1 d . . .
O21 O 0.4214(3) 0.5273(3) 0.36408(19) 0.0171(7) Uani 1 1 d . . .
O22 O 0.6050(3) 0.7468(3) 0.3902(2) 0.0190(8) Uani 1 1 d . . .
O23 O 0.9504(3) 0.7975(3) 0.3280(2) 0.0189(8) Uani 1 1 d . . .
O24 O 0.9873(3) 0.6115(3) 0.2687(2) 0.0176(7) Uani 1 1 d . . .
O25 O 0.3112(3) 0.2914(3) 0.0603(2) 0.0184(7) Uani 1 1 d . . .
O26 O 0.2692(3) 0.4987(3) 0.1307(2) 0.0185(7) Uani 1 1 d . . .
O27 O 0.4708(3) 0.7323(3) 0.1579(2) 0.0187(8) Uani 1 1 d . . .
O28 O 0.7131(3) 0.7680(3) 0.1142(2) 0.0178(7) Uani 1 1 d . . .
O29 O 0.7484(3) 0.5599(3) 0.04549(19) 0.0159(7) Uani 1 1 d . . .
O30 O 0.5562(3) 0.3315(3) 0.0205(2) 0.0160(7) Uani 1 1 d . . .
O31 O 0.5655(3) 0.3933(2) 0.18855(19) 0.0131(7) Uani 1 1 d . . .
O32 O 0.5289(3) 0.5871(2) 0.25402(19) 0.0131(7) Uani 1 1 d . . .
O33 O 0.7584(3) 0.6205(2) 0.21443(19) 0.0134(7) Uani 1 1 d . . .
O34 O 0.5010(3) 0.5308(2) 0.07903(19) 0.0128(7) Uani 1 1 d . . .
Na1 Na 0.6090(2) 0.6778(2) 0.63217(17) 0.0479(7) Uani 1 1 d . . .
Na2 Na 1.2848(2) 0.75197(19) 0.47816(14) 0.0343(5) Uani 1 1 d . . .
Na3 Na 0.9767(3) 1.1533(2) 0.31062(18) 0.0525(7) Uani 1 1 d . . .
Na4 Na -0.0474(2) 0.41170(18) 0.27178(14) 0.0324(5) Uani 1 1 d . . .
Na5 Na 0.3674(2) -0.01356(17) 0.02760(13) 0.0319(5) Uani 1 1 d . . .
Na6 Na 0.0000 0.0000 0.0000 0.0525(10) Uani 1 2 d S . .
O1W O 0.2076(3) 0.6465(3) 0.0405(2) 0.0220(8) Uani 1 1 d . . .
O2W O 0.8112(5) 0.8306(6) 0.6897(4) 0.086(2) Uani 1 1 d . . .
O3W O 1.5240(4) 0.7954(4) 0.5353(3) 0.0558(14) Uani 1 1 d . . .
O4W O 1.2552(4) 0.5533(3) 0.4502(3) 0.0376(10) Uani 1 1 d . . .
O5W O 1.3624(9) 0.9558(6) 0.5280(4) 0.049(3) Uani 0.50 1 d P . .
O6W O 1.2500(4) 0.7839(3) 0.3402(3) 0.0362(10) Uani 1 1 d . . .
O7W O 0.8973(15) 1.0475(12) 0.4090(8) 0.094(4) Uani 0.50 1 d P . .
O8W O 1.0488(13) 1.1289(10) 0.4473(7) 0.079(4) Uani 0.50 1 d P . .
O9W O 0.9365(4) 1.2204(4) 0.1887(3) 0.0470(12) Uani 1 1 d . . .
O10W O 0.7349(4) 1.0827(3) 0.2541(3) 0.0458(12) Uani 1 1 d . . .
O11W O 0.0144(4) 0.3443(4) 0.3938(3) 0.0504(13) Uani 1 1 d . . .
O12W O 0.2866(5) -0.1120(4) 0.1213(3) 0.0607(14) Uani 1 1 d . . .
O13W O 0.5619(4) -0.0560(3) 0.0859(3) 0.0362(10) Uani 1 1 d . . .
O14W O 0.1706(4) 0.0133(4) -0.0546(3) 0.0401(10) Uani 1 1 d . . .
O15W O 0.0211(5) -0.1491(4) 0.0523(3) 0.0665(14) Uani 1 1 d . . .
O16W O -0.0015(4) 0.6773(4) -0.0682(3) 0.0462(12) Uani 1 1 d . . .
O17W O 0.3833(7) 0.0257(6) 0.2966(5) 0.103(3) Uani 1 1 d . . .
O18W O 1.1829(6) 0.9953(5) 0.4005(6) 0.113(3) Uani 1 1 d . . .

loop_
_atom_site_aniso_label
_atom_site_aniso_U_11
_atom_site_aniso_U_22
_atom_site_aniso_U_33
_atom_site_aniso_U_23
_atom_site_aniso_U_13
_atom_site_aniso_U_12
Ge1 0.01178(18) 0.01191(19) 0.0089(2) 0.00301(16) 0.00597(16) 0.00627(15)
Mo1 0.01957(16) 0.01642(16) 0.00915(17) 0.00528(13) 0.00750(14) 0.01066(13)
Mo2 0.02049(16) 0.01951(17) 0.00866(17) 0.00342(14) 0.00814(14) 0.01251(14)
Mo3 0.01543(16) 0.01981(18) 0.01198(18) 0.00419(15) 0.00339(14) 0.00713(14)
Mo4 0.01601(16) 0.01803(18) 0.01598(19) 0.00761(15) 0.00698(15) 0.00370(14)
Mo5 0.01418(16) 0.02665(19) 0.01480(18) 0.00706(15) 0.00973(14) 0.00757(14)
Mo6 0.02695(18) 0.01513(17) 0.01389(18) 0.00380(14) 0.00963(15) 0.01269(14)
Mo7 0.01971(17) 0.01235(17) 0.01586(19) 0.00312(14) 0.00367(15) 0.00520(14)
Mo8 0.01354(15) 0.02184(18) 0.01227(18) 0.00413(14) 0.00730(14) 0.00963(13)
Mo9 0.02150(16) 0.01668(16) 0.00972(17) 0.00477(13) 0.00866(14) 0.01327(13)
Ni1 0.0155(2) 0.0167(2) 0.0136(3) 0.0056(2) 0.0083(2) 0.00938(19)
Ni2 0.0147(2) 0.0143(2) 0.0111(3) 0.0039(2) 0.0072(2) 0.00699(19)
O1 0.0282(15) 0.0283(16) 0.0173(16) 0.0126(13) 0.0125(13) 0.0175(13)
O2 0.0354(16) 0.0315(17) 0.0152(16) 0.0083(13) 0.0119(14) 0.0177(14)
O3 0.0186(14) 0.0328(17) 0.0162(17) 0.0053(14) 0.0029(13) 0.0103(13)
O4 0.0279(16) 0.0196(15) 0.0229(17) 0.0062(13) 0.0136(14) 0.0065(13)
O5 0.0188(14) 0.0324(17) 0.0238(17) 0.0079(14) 0.0145(13) 0.0119(13)
O6 0.0354(16) 0.0202(15) 0.0318(19) 0.0066(14) 0.0177(15) 0.0152(13)
O7 0.0263(16) 0.0157(15) 0.0284(18) 0.0040(14) 0.0110(14) 0.0036(13)
O8 0.0213(14) 0.0267(16) 0.0260(17) 0.0080(13) 0.0157(13) 0.0124(12)
O9 0.0232(14) 0.0169(14) 0.0191(16) 0.0003(12) 0.0076(13) 0.0105(12)
O10 0.0189(13) 0.0213(15) 0.0176(16) 0.0055(12) 0.0096(12) 0.0097(12)
O11 0.0176(13) 0.0222(15) 0.0183(16) 0.0051(12) 0.0093(12) 0.0097(12)
O12 0.0188(13) 0.0201(15) 0.0194(16) 0.0050(12) 0.0101(12) 0.0090(12)
O13 0.0232(14) 0.0215(15) 0.0154(15) 0.0057(12) 0.0108(12) 0.0116(12)
O14 0.0193(13) 0.0219(15) 0.0206(16) 0.0060(12) 0.0131(12) 0.0124(11)
O15 0.0210(14) 0.0208(15) 0.0153(16) 0.0028(12) 0.0083(12) 0.0082(12)
O16 0.0197(13) 0.0182(14) 0.0174(15) 0.0045(12) 0.0115(12) 0.0074(12)
O17 0.0160(13) 0.0170(14) 0.0139(15) 0.0026(12) 0.0046(12) 0.0072(11)
O18 0.0224(14) 0.0162(14) 0.0128(15) 0.0021(12) 0.0098(12) 0.0075(12)
O19 0.0228(14) 0.0173(14) 0.0149(15) 0.0060(12) 0.0086(12) 0.0104(12)
O20 0.0209(13) 0.0177(14) 0.0153(15) 0.0061(12) 0.0075(12) 0.0114(11)
O21 0.0195(13) 0.0234(15) 0.0135(15) 0.0048(12) 0.0111(12) 0.0107(12)
O22 0.0236(14) 0.0187(15) 0.0165(16) 0.0025(12) 0.0090(13) 0.0104(12)
O23 0.0188(14) 0.0189(15) 0.0176(16) 0.0046(13) 0.0073(12) 0.0062(12)
O24 0.0168(13) 0.0219(15) 0.0173(15) 0.0053(12) 0.0087(12) 0.0097(11)
O25 0.0194(14) 0.0228(15) 0.0173(16) 0.0080(12) 0.0104(12) 0.0097(12)
O26 0.0208(14) 0.0197(15) 0.0183(16) 0.0072(12) 0.0096(12) 0.0095(12)
O27 0.0213(14) 0.0181(14) 0.0188(16) 0.0053(12) 0.0086(13) 0.0096(12)
O28 0.0200(14) 0.0188(15) 0.0134(15) 0.0027(12) 0.0057(12) 0.0079(12)
O29 0.0180(13) 0.0192(14) 0.0129(15) 0.0051(12) 0.0052(12) 0.0105(11)
O30 0.0174(13) 0.0196(14) 0.0144(15) 0.0069(12) 0.0067(12) 0.0101(11)
O31 0.0147(12) 0.0131(13) 0.0146(15) 0.0043(11) 0.0083(11) 0.0069(11)
O32 0.0162(12) 0.0152(13) 0.0121(14) 0.0033(11) 0.0087(11) 0.0088(11)
O33 0.0137(13) 0.0124(13) 0.0128(15) 0.0007(11) 0.0046(11) 0.0052(11)
O34 0.0141(13) 0.0149(13) 0.0103(14) 0.0043(11) 0.0047(11) 0.0068(11)
Na1 0.0506(12) 0.0519(14) 0.0448(14) 0.0116(11) 0.0233(11) 0.0217(11)
Na2 0.0366(10) 0.0405(11) 0.0315(11) 0.0153(9) 0.0150(9) 0.0187(9)
Na3 0.0604(14) 0.0525(14) 0.0498(15) 0.0155(12) 0.0176(12) 0.0309(11)
Na4 0.0333(9) 0.0363(10) 0.0419(12) 0.0181(9) 0.0211(9) 0.0219(8)
Na5 0.0420(11) 0.0232(10) 0.0286(11) 0.0014(8) 0.0117(9) 0.0146(8)
Na6 0.0605(18) 0.0545(19) 0.070(2) 0.0315(17) 0.0446(17) 0.0325(15)
O1W 0.0247(14) 0.0318(16) 0.0223(16) 0.0122(13) 0.0136(13) 0.0201(12)
O2W 0.048(3) 0.147(5) 0.064(3) 0.052(3) 0.025(2) 0.031(3)
O3W 0.045(2) 0.059(3) 0.063(3) 0.003(2) 0.023(2) 0.023(2)
O4W 0.048(2) 0.040(2) 0.032(2) 0.0074(17) 0.0199(17) 0.0229(17)
O5W 0.103(6) 0.016(3) 0.006(4) -0.017(3) -0.017(4) 0.038(3)
O6W 0.0339(17) 0.042(2) 0.038(2) 0.0023(17) 0.0206(16) 0.0179(16)
O7W 0.128(10) 0.094(9) 0.070(8) 0.018(7) 0.046(7) 0.051(8)
O8W 0.118(9) 0.061(7) 0.038(6) -0.006(5) 0.027(6) 0.024(6)
O9W 0.047(2) 0.049(2) 0.041(2) 0.012(2) 0.0174(19) 0.0159(19)
O10W 0.052(2) 0.0285(19) 0.063(3) 0.0146(19) 0.023(2) 0.0214(17)
O11W 0.049(2) 0.065(3) 0.034(2) 0.011(2) 0.014(2) 0.022(2)
O12W 0.085(3) 0.049(3) 0.065(3) 0.022(2) 0.044(2) 0.031(2)
O13W 0.0374(19) 0.0324(19) 0.039(2) 0.0119(17) 0.0135(17) 0.0142(16)
O14W 0.0427(19) 0.053(2) 0.036(2) 0.0190(18) 0.0197(17) 0.0270(17)
O15W 0.098(3) 0.062(3) 0.090(3) 0.047(2) 0.074(2) 0.048(2)
O16W 0.042(2) 0.049(2) 0.036(2) 0.014(2) 0.0044(19) 0.0139(19)
O17W 0.111(5) 0.071(4) 0.124(6) 0.036(4) 0.025(4) 0.046(3)
O18W 0.050(3) 0.068(4) 0.166(7) 0.052(4) -0.013(4) -0.001(3)

loop_
_atom_type_symbol
_atom_type_description
_atom_type_scat_dispersion_real
_atom_type_scat_dispersion_imag
_atom_type_scat_source
Ge Ge 0.1547 1.8001 'International Tables Vol C Tables 4.2.6.8 and 6.1.1.4'
Ni Ni 0.3393 1.1124 'International Tables Vol C Tables 4.2.6.8 and 6.1.1.4'
Mo Mo -1.6832 0.6857 'International Tables Vol C Tables 4.2.6.8 and 6.1.1.4'
O O 0.0106 0.0060 'International Tables Vol C Tables 4.2.6.8 and 6.1.1.4'
Na Na 0.0362 0.0249 'International Tables Vol C Tables 4.2.6.8 and 6.1.1.4'
H H 0.0000 0.0000 'International Tables Vol C Tables 4.2.6.8 and 6.1.1.4'

loop_
_geom_angle_atom_site_label_1
_geom_angle_atom_site_label_2
_geom_angle_atom_site_label_3
_geom_angle
_geom_angle_site_symmetry_1
_geom_angle_site_symmetry_3
_geom_angle_publ_flag
O31 Ge1 O33 108.30(14) . . ?
O31 Ge1 O32 108.04(15) . . ?
O33 Ge1 O32 108.12(14) . . ?
O31 Ge1 O34 110.19(14) . . ?
O33 Ge1 O34 111.33(14) . . ?
O32 Ge1 O34 110.75(15) . . ?
O1 Mo1 O19 100.80(14) . . ?
O1 Mo1 O20 98.02(15) . . ?
O19 Mo1 O20 92.17(13) . . ?
O1 Mo1 O10 101.01(16) . . ?
O19 Mo1 O10 89.29(13) . . ?
O20 Mo1 O10 160.29(14) . . ?
O1 Mo1 O12 101.72(14) . . ?
O19 Mo1 O12 157.36(14) . . ?
O20 Mo1 O12 86.94(13) . . ?
O10 Mo1 O12 84.24(14) . . ?
O1 Mo1 O31 169.49(13) . . ?
O19 Mo1 O31 73.29(12) . . ?
O20 Mo1 O31 73.88(12) . . ?
O10 Mo1 O31 87.77(13) . . ?
O12 Mo1 O31 84.77(12) . . ?
O1 Mo1 Na1 91.58(13) . 2_666 ?
O19 Mo1 Na1 47.12(11) . 2_666 ?
O20 Mo1 Na1 139.28(10) . 2_666 ?
O10 Mo1 Na1 45.49(10) . 2_666 ?
O12 Mo1 Na1 129.69(11) . 2_666 ?
O31 Mo1 Na1 90.51(9) . 2_666 ?
O1 Mo1 Na4 89.32(12) . 1_655 ?
O19 Mo1 Na4 138.63(11) . 1_655 ?
O20 Mo1 Na4 46.53(9) . 1_655 ?
O10 Mo1 Na4 128.30(10) . 1_655 ?
O12 Mo1 Na4 44.15(11) . 1_655 ?
O31 Mo1 Na4 89.72(8) . 1_655 ?
Na1 Mo1 Na4 173.76(6) 2_666 1_655 ?
O2 Mo2 O22 101.19(16) . . ?
O2 Mo2 O21 101.40(16) . . ?
O22 Mo2 O21 94.72(14) . . ?
O2 Mo2 O10 99.08(16) . . ?
O22 Mo2 O10 158.52(15) . . ?
O21 Mo2 O10 88.15(13) . . ?
O2 Mo2 O11 99.90(15) . . ?
O22 Mo2 O11 87.92(14) . . ?
O21 Mo2 O11 157.59(14) . . ?
O10 Mo2 O11 81.65(13) . . ?
O2 Mo2 O32 173.86(15) . . ?
O22 Mo2 O32 74.62(12) . . ?
O21 Mo2 O32 74.76(12) . . ?
O10 Mo2 O32 85.69(12) . . ?
O11 Mo2 O32 84.57(12) . . ?
O2 Mo2 Na1 90.52(12) . 2_666 ?
O22 Mo2 Na1 140.99(11) . 2_666 ?
O21 Mo2 Na1 46.31(11) . 2_666 ?
O10 Mo2 Na1 45.20(10) . 2_666 ?
O11 Mo2 Na1 126.85(11) . 2_666 ?
O32 Mo2 Na1 90.14(8) . 2_666 ?
O3 Mo3 O23 100.61(15) . . ?
O3 Mo3 O11 102.28(16) . . ?
O23 Mo3 O11 93.07(15) . . ?
O3 Mo3 O12 102.13(15) . . ?
O23 Mo3 O12 156.83(13) . . ?
O11 Mo3 O12 86.42(14) . . ?
O3 Mo3 O24 97.40(15) . . ?
O23 Mo3 O24 89.02(15) . . ?
O11 Mo3 O24 159.46(12) . . ?
O12 Mo3 O24 83.73(14) . . ?
O3 Mo3 O33 168.17(15) . . ?
O23 Mo3 O33 73.42(12) . . ?
O11 Mo3 O33 88.39(13) . . ?
O12 Mo3 O33 83.41(12) . . ?
O24 Mo3 O33 72.62(12) . . ?
O3 Mo3 Na4 89.25(13) . 1_655 ?
O23 Mo3 Na4 132.34(12) . 1_655 ?
O11 Mo3 Na4 130.45(10) . 1_655 ?
O12 Mo3 Na4 44.07(11) . 1_655 ?
O24 Mo3 Na4 43.35(10) . 1_655 ?
O33 Mo3 Na4 87.60(8) . 1_655 ?
O4 Mo4 O25 104.55(15) . . ?
O4 Mo4 O13 100.65(16) . . ?
O25 Mo4 O13 96.93(15) . . ?
O4 Mo4 O18 98.63(15) . . ?
O25 Mo4 O18 89.32(15) . . ?
O13 Mo4 O18 157.50(12) . . ?
O4 Mo4 O19 96.31(15) . . ?
O25 Mo4 O19 158.12(13) . . ?
O13 Mo4 O19 85.46(13) . . ?
O18 Mo4 O19 80.98(13) . . ?
O4 Mo4 O31 165.59(15) . . ?
O25 Mo4 O31 86.90(12) . . ?
O13 Mo4 O31 86.34(12) . . ?
O18 Mo4 O31 72.38(11) . . ?
O19 Mo4 O31 71.51(11) . . ?
O4 Mo4 Na1 87.77(13) . 2_666 ?
O25 Mo4 Na1 140.53(12) . 2_666 ?
O13 Mo4 Na1 43.62(11) . 2_666 ?
O18 Mo4 Na1 126.36(10) . 2_666 ?
O19 Mo4 Na1 45.39(11) . 2_666 ?
O31 Mo4 Na1 88.76(9) . 2_666 ?
O5 Mo5 O26 105.29(15) . . ?
O5 Mo5 O14 99.29(15) . . ?
O26 Mo5 O14 93.82(14) . . ?
O5 Mo5 O13 100.19(15) . . ?
O26 Mo5 O13 92.45(15) . . ?
O14 Mo5 O13 157.15(13) . . ?
O5 Mo5 O21 94.72(14) . . ?
O26 Mo5 O21 159.97(14) . . ?
O14 Mo5 O21 83.66(13) . . ?
O13 Mo5 O21 82.95(13) . . ?
O5 Mo5 O32 166.20(14) . . ?
O26 Mo5 O32 87.30(13) . . ?
O14 Mo5 O32 73.78(12) . . ?
O13 Mo5 O32 84.61(12) . . ?
O21 Mo5 O32 72.89(12) . . ?
O5 Mo5 Na1 87.53(13) . 2_666 ?
O26 Mo5 Na1 134.77(12) . 2_666 ?
O14 Mo5 Na1 127.32(10) . 2_666 ?
O13 Mo5 Na1 42.33(10) . 2_666 ?
O21 Mo5 Na1 43.66(10) . 2_666 ?
O32 Mo5 Na1 87.47(9) . 2_666 ?
O6 Mo6 O27 105.78(17) . . ?
O6 Mo6 O15 100.07(15) . . ?
O27 Mo6 O15 95.03(15) . . ?
O6 Mo6 O14 98.27(16) . . ?
O27 Mo6 O14 91.99(14) . . ?
O15 Mo6 O14 157.75(14) . . ?
O6 Mo6 O22 94.80(16) . . ?
O27 Mo6 O22 158.80(14) . . ?
O15 Mo6 O22 86.19(14) . . ?
O14 Mo6 O22 79.81(13) . . ?
O6 Mo6 O32 165.61(15) . . ?
O27 Mo6 O32 86.63(13) . . ?
O15 Mo6 O32 85.76(13) . . ?
O14 Mo6 O32 73.59(12) . . ?
O22 Mo6 O32 72.32(12) . . ?
O7 Mo7 O28 104.07(16) . . ?
O7 Mo7 O15 100.08(16) . . ?
O28 Mo7 O15 94.91(15) . . ?
O7 Mo7 O16 99.68(16) . . ?
O28 Mo7 O16 91.19(14) . . ?
O15 Mo7 O16 157.22(14) . . ?
O7 Mo7 O23 96.23(15) . . ?
O28 Mo7 O23 159.43(14) . . ?
O15 Mo7 O23 84.64(14) . . ?
O16 Mo7 O23 82.04(14) . . ?
O7 Mo7 O33 166.99(14) . . ?
O28 Mo7 O33 87.35(13) . . ?
O15 Mo7 O33 84.86(13) . . ?
O16 Mo7 O33 73.50(12) . . ?
O23 Mo7 O33 72.11(11) . . ?
O8 Mo8 O29 104.87(16) . . ?
O8 Mo8 O17 100.58(15) . . ?
O29 Mo8 O17 91.44(13) . . ?
O8 Mo8 O16 99.27(15) . . ?
O29 Mo8 O16 93.54(14) . . ?
O17 Mo8 O16 157.54(14) . . ?
O8 Mo8 O24 95.68(15) . . ?
O29 Mo8 O24 159.43(14) . . ?
O17 Mo8 O24 83.98(12) . . ?
O16 Mo8 O24 83.70(13) . . ?
O8 Mo8 O33 166.58(13) . . ?
O29 Mo8 O33 87.08(13) . . ?
O17 Mo8 O33 84.94(13) . . ?
O16 Mo8 O33 73.47(12) . . ?
O24 Mo8 O33 72.57(12) . . ?
O8 Mo8 Na4 86.67(13) . 1_655 ?
O29 Mo8 Na4 134.91(10) . 1_655 ?
O17 Mo8 Na4 43.48(9) . 1_655 ?
O16 Mo8 Na4 128.07(10) . 1_655 ?
O24 Mo8 Na4 44.41(10) . 1_655 ?
O33 Mo8 Na4 89.13(9) . 1_655 ?
O9 Mo9 O30 104.84(16) . . ?
O9 Mo9 O18 100.97(15) . . ?
O30 Mo9 O18 93.94(14) . . ?
O9 Mo9 O17 97.83(14) . . ?
O30 Mo9 O17 90.18(13) . . ?
O18 Mo9 O17 159.00(14) . . ?
O9 Mo9 O20 94.98(15) . . ?
O30 Mo9 O20 159.86(14) . . ?
O18 Mo9 O20 85.61(13) . . ?
O17 Mo9 O20 83.53(12) . . ?
O9 Mo9 O31 167.56(14) . . ?
O30 Mo9 O31 87.20(13) . . ?
O18 Mo9 O31 74.62(12) . . ?
O17 Mo9 O31 85.05(12) . . ?
O20 Mo9 O31 73.24(12) . . ?
O9 Mo9 Na4 85.23(11) . 1_655 ?
O30 Mo9 Na4 131.58(10) . 1_655 ?
O18 Mo9 Na4 131.19(10) . 1_655 ?
O17 Mo9 Na4 41.42(10) . 1_655 ?
O20 Mo9 Na4 45.58(9) . 1_655 ?
O31 Mo9 Na4 89.09(8) . 1_655 ?
O9 Mo9 Na5 67.93(11) . . ?
O30 Mo9 Na5 94.22(10) . . ?
O18 Mo9 Na5 34.09(10) . . ?
O17 Mo9 Na5 165.75(10) . . ?
O20 Mo9 Na5 96.53(9) . . ?
O31 Mo9 Na5 108.68(8) . . ?
Na4 Mo9 Na5 132.25(5) 1_655 . ?
O26 Ni1 O34 93.87(13) . . ?
O26 Ni1 O27 91.43(13) . . ?
O34 Ni1 O27 91.98(12) . . ?
O26 Ni1 O1W 84.74(14) . . ?
O34 Ni1 O1W 177.65(13) . . ?
O27 Ni1 O1W 86.16(13) . . ?
O26 Ni1 O30 176.07(14) . 2_665 ?
O34 Ni1 O30 82.93(13) . 2_665 ?
O27 Ni1 O30 90.96(13) . 2_665 ?
O1W Ni1 O30 98.53(13) . 2_665 ?
O26 Ni1 O29 91.20(13) . 2_665 ?
O34 Ni1 O29 83.35(12) . 2_665 ?
O27 Ni1 O29 174.79(13) . 2_665 ?
O1W Ni1 O29 98.56(13) . 2_665 ?
O30 Ni1 O29 86.17(12) 2_665 2_665 ?
O25 Ni2 O28 91.09(13) . 2_665 ?
O25 Ni2 O34 174.05(12) . 2_665 ?
O28 Ni2 O34 93.57(13) 2_665 2_665 ?
O25 Ni2 O34 93.25(13) . . ?
O28 Ni2 O34 174.14(13) 2_665 . ?
O34 Ni2 O34 82.37(13) 2_665 . ?
O25 Ni2 O29 90.92(13) . 2_665 ?
O28 Ni2 O29 93.30(13) 2_665 2_665 ?
O34 Ni2 O29 92.51(13) 2_665 2_665 ?
O34 Ni2 O29 82.72(12) . 2_665 ?
O25 Ni2 O30 93.70(13) . . ?
O28 Ni2 O30 91.84(13) 2_665 . ?
O34 Ni2 O30 82.46(13) 2_665 . ?
O34 Ni2 O30 91.80(12) . . ?
O29 Ni2 O30 173.03(12) 2_665 . ?
Mo1 O1 Na2 148.1(2) . 2_766 ?
Mo2 O2 Na1 148.7(2) . . ?
Mo3 O3 Na2 136.1(2) . . ?
Mo4 O4 Na6 129.15(18) . . ?
Mo5 O5 Na4 174.8(2) . . ?
Mo7 O7 Na3 144.4(2) . . ?
Mo9 O9 Na5 150.01(17) . 2_655 ?
Mo1 O10 Mo2 153.33(19) . . ?
Mo1 O10 Na1 101.03(14) . 2_666 ?
Mo2 O10 Na1 100.59(15) . 2_666 ?
Mo3 O11 Mo2 153.87(18) . . ?
Mo3 O12 Mo1 151.6(2) . . ?
Mo3 O12 Na4 103.72(14) . 1_655 ?
Mo1 O12 Na4 103.26(14) . 1_655 ?
Mo4 O13 Mo5 146.73(19) . . ?
Mo4 O13 Na1 105.06(16) . 2_666 ?
Mo5 O13 Na1 105.91(15) . 2_666 ?
Mo5 O14 Mo6 116.88(17) . . ?
Mo6 O15 Mo7 146.32(17) . . ?
Mo8 O16 Mo7 117.68(15) . . ?
Mo8 O17 Mo9 147.54(18) . . ?
Mo8 O17 Na4 104.03(12) . 1_655 ?
Mo9 O17 Na4 106.61(15) . 1_655 ?
Mo9 O18 Mo4 117.21(15) . . ?
Mo9 O18 Na5 118.82(17) . . ?
Mo4 O18 Na5 122.65(15) . . ?
Mo1 O19 Mo4 119.85(16) . . ?
Mo1 O19 Na1 99.93(14) . 2_666 ?
Mo4 O19 Na1 99.24(14) . 2_666 ?
Mo1 O20 Mo9 119.05(16) . . ?
Mo1 O20 Na4 101.31(13) . 1_655 ?
Mo9 O20 Na4 100.62(14) . 1_655 ?
Mo2 O21 Mo5 118.76(16) . . ?
Mo2 O21 Na1 101.78(15) . 2_666 ?
Mo5 O21 Na1 102.20(13) . 2_666 ?
Mo2 O22 Mo6 118.94(16) . . ?
Mo3 O23 Mo7 120.02(14) . . ?
Mo3 O24 Mo8 117.97(15) . . ?
Mo3 O24 Na4 102.78(15) . 1_655 ?
Mo8 O24 Na4 99.54(13) . 1_655 ?
Mo4 O25 Ni2 139.94(17) . . ?
Mo5 O26 Ni1 137.64(16) . . ?
Mo6 O27 Ni1 139.13(19) . . ?
Mo7 O28 Ni2 138.49(19) . 2_665 ?
Mo8 O29 Ni1 126.66(17) . 2_665 ?
Mo8 O29 Ni2 134.56(18) . 2_665 ?
Ni1 O29 Ni2 95.67(12) 2_665 2_665 ?
Mo9 O30 Ni1 127.98(16) . 2_665 ?
Mo9 O30 Ni2 133.46(18) . . ?
Ni1 O30 Ni2 95.83(13) 2_665 . ?
Ge1 O31 Mo9 122.43(16) . . ?
Ge1 O31 Mo4 120.49(15) . . ?
Mo9 O31 Mo4 94.36(10) . . ?
Ge1 O31 Mo1 123.21(14) . . ?
Mo9 O31 Mo1 93.67(11) . . ?
Mo4 O31 Mo1 95.35(11) . . ?
Ge1 O32 Mo6 120.37(16) . . ?
Ge1 O32 Mo5 121.93(14) . . ?
Mo6 O32 Mo5 93.43(12) . . ?
Ge1 O32 Mo2 125.73(16) . . ?
Mo6 O32 Mo2 94.10(11) . . ?
Mo5 O32 Mo2 93.14(11) . . ?
Ge1 O33 Mo7 121.02(16) . . ?
Ge1 O33 Mo8 121.46(15) . . ?
Mo7 O33 Mo8 93.79(11) . . ?
Ge1 O33 Mo3 122.47(16) . . ?
Mo7 O33 Mo3 94.34(10) . . ?
Mo8 O33 Mo3 96.74(11) . . ?
Ge1 O34 Ni1 119.66(17) . . ?
Ge1 O34 Ni2 119.13(14) . 2_665 ?
Ni1 O34 Ni2 98.14(13) . 2_665 ?
Ge1 O34 Ni2 119.73(16) . . ?
Ni1 O34 Ni2 97.69(11) . . ?
Ni2 O34 Ni2 97.63(13) 2_665 . ?
O2W Na1 O2 91.1(2) . . ?
O2W Na1 O10 155.8(2) . 2_666 ?
O2 Na1 O10 113.03(15) . 2_666 ?
O2W Na1 O13 83.30(19) . 2_666 ?
O2 Na1 O13 134.19(17) . 2_666 ?
O10 Na1 O13 79.29(13) 2_666 2_666 ?
O2W Na1 O21 122.0(2) . 2_666 ?
O2 Na1 O21 81.87(14) . 2_666 ?
O10 Na1 O21 63.97(12) 2_666 2_666 ?
O13 Na1 O21 63.78(12) 2_666 2_666 ?
O2W Na1 O19 93.0(2) . 2_666 ?
O2 Na1 O19 161.47(17) . 2_666 ?
O10 Na1 O19 64.33(12) 2_666 2_666 ?
O13 Na1 O19 64.28(13) 2_666 2_666 ?
O21 Na1 O19 110.86(15) 2_666 2_666 ?
O2W Na1 O3W 89.2(2) . 1_455 ?
O2 Na1 O3W 76.36(17) . 1_455 ?
O10 Na1 O3W 96.89(16) 2_666 1_455 ?
O13 Na1 O3W 148.42(18) 2_666 1_455 ?
O21 Na1 O3W 142.25(16) 2_666 1_455 ?
O19 Na1 O3W 85.64(16) 2_666 1_455 ?
O2W Na1 Mo1 125.6(2) . 2_666 ?
O2 Na1 Mo1 137.40(12) . 2_666 ?
O10 Na1 Mo1 33.48(9) 2_666 2_666 ?
O13 Na1 Mo1 76.96(10) 2_666 2_666 ?
O21 Na1 Mo1 93.23(11) 2_666 2_666 ?
O19 Na1 Mo1 32.95(7) 2_666 2_666 ?
O3W Na1 Mo1 82.82(13) 1_455 2_666 ?
O2W Na1 Mo2 153.0(2) . 2_666 ?
O2 Na1 Mo2 90.24(11) . 2_666 ?
O10 Na1 Mo2 34.21(9) 2_666 2_666 ?
O13 Na1 Mo2 76.54(10) 2_666 2_666 ?
O21 Na1 Mo2 31.91(7) 2_666 2_666 ?
O19 Na1 Mo2 94.17(10) 2_666 2_666 ?
O3W Na1 Mo2 117.24(13) 1_455 2_666 ?
Mo1 Na1 Mo2 66.97(5) 2_666 2_666 ?
O2W Na1 Mo4 78.26(17) . 2_666 ?
O2 Na1 Mo4 162.32(14) . 2_666 ?
O10 Na1 Mo4 78.14(10) 2_666 2_666 ?
O13 Na1 Mo4 31.31(8) 2_666 2_666 ?
O21 Na1 Mo4 91.71(11) 2_666 2_666 ?
O19 Na1 Mo4 35.36(8) 2_666 2_666 ?
O3W Na1 Mo4 117.11(15) 1_455 2_666 ?
Mo1 Na1 Mo4 59.05(5) 2_666 2_666 ?
Mo2 Na1 Mo4 92.93(7) 2_666 2_666 ?
O2W Na1 Mo5 96.47(19) . 2_666 ?
O2 Na1 Mo5 105.19(13) . 2_666 ?
O10 Na1 Mo5 77.21(10) 2_666 2_666 ?
O13 Na1 Mo5 31.77(8) 2_666 2_666 ?
O21 Na1 Mo5 34.13(8) 2_666 2_666 ?
O19 Na1 Mo5 92.28(11) 2_666 2_666 ?
O3W Na1 Mo5 174.06(14) 1_455 2_666 ?
Mo1 Na1 Mo5 92.40(7) 2_666 2_666 ?
Mo2 Na1 Mo5 57.31(4) 2_666 2_666 ?
Mo4 Na1 Mo5 62.68(5) 2_666 2_666 ?
O1 Na2 O5W 97.8(2) 2_766 . ?
O1 Na2 O6W 170.51(15) 2_766 . ?
O5W Na2 O6W 85.7(2) . . ?
O1 Na2 O4W 76.84(15) 2_766 . ?
O5W Na2 O4W 166.9(2) . . ?
O6W Na2 O4W 101.54(16) . . ?
O1 Na2 O3 84.21(14) 2_766 . ?
O5W Na2 O3 100.5(3) . . ?
O6W Na2 O3 86.47(14) . . ?
O4W Na2 O3 90.87(15) . . ?
O1 Na2 O3W 85.61(17) 2_766 . ?
O5W Na2 O3W 84.2(3) . . ?
O6W Na2 O3W 103.58(18) . . ?
O4W Na2 O3W 83.46(17) . . ?
O3 Na2 O3W 169.25(19) . . ?
O9W Na3 O8W 167.4(3) . . ?
O9W Na3 O2W 91.5(2) . 2_776 ?
O8W Na3 O2W 85.3(4) . 2_776 ?
O9W Na3 O10W 76.88(18) . . ?
O8W Na3 O10W 110.3(4) . . ?
O2W Na3 O10W 156.0(2) 2_776 . ?
O9W Na3 O7W 151.2(4) . . ?
O8W Na3 O7W 37.5(4) . . ?
O2W Na3 O7W 115.1(4) 2_776 . ?
O10W Na3 O7W 74.3(4) . . ?
O9W Na3 O11W 88.08(19) . 1_665 ?
O8W Na3 O11W 81.3(3) . 1_665 ?
O2W Na3 O11W 107.0(2) 2_776 1_665 ?
O10W Na3 O11W 93.65(18) . 1_665 ?
O7W Na3 O11W 93.9(4) . 1_665 ?
O9W Na3 O7 94.36(17) . . ?
O8W Na3 O7 96.7(3) . . ?
O2W Na3 O7 76.3(2) 2_776 . ?
O10W Na3 O7 83.66(15) . . ?
O7W Na3 O7 82.4(3) . . ?
O11W Na3 O7 175.8(2) 1_665 . ?
O9W Na3 Na4 46.58(13) . 1_665 ?
O8W Na3 Na4 123.0(3) . 1_665 ?
O2W Na3 Na4 107.0(2) 2_776 1_665 ?
O10W Na3 Na4 80.32(13) . 1_665 ?
O7W Na3 Na4 126.8(4) . 1_665 ?
O11W Na3 Na4 41.76(12) 1_665 1_665 ?
O7 Na3 Na4 140.22(14) . 1_665 ?
O11W Na4 O5 94.46(16) . . ?
O11W Na4 O17 155.50(16) . 1_455 ?
O5 Na4 O17 107.93(14) . 1_455 ?
O11W Na4 O24 127.03(16) . 1_455 ?
O5 Na4 O24 86.61(13) . 1_455 ?
O17 Na4 O24 65.77(11) 1_455 1_455 ?
O11W Na4 O12 90.52(17) . 1_455 ?
O5 Na4 O12 145.34(14) . 1_455 ?
O17 Na4 O12 76.83(12) 1_455 1_455 ?
O24 Na4 O12 63.55(12) 1_455 1_455 ?
O11W Na4 O20 92.20(15) . 1_455 ?
O5 Na4 O20 151.19(15) . 1_455 ?
O17 Na4 O20 63.38(11) 1_455 1_455 ?
O24 Na4 O20 111.28(13) 1_455 1_455 ?
O12 Na4 O20 62.38(11) 1_455 1_455 ?
O11W Na4 O9W 84.99(17) . 1_445 ?
O5 Na4 O9W 73.75(14) . 1_445 ?
O17 Na4 O9W 91.70(14) 1_455 1_445 ?
O24 Na4 O9W 144.12(17) 1_455 1_445 ?
O12 Na4 O9W 140.91(15) 1_455 1_445 ?
O20 Na4 O9W 78.98(13) 1_455 1_445 ?
O11W Na4 Mo8 162.43(15) . 1_455 ?
O5 Na4 Mo8 89.52(11) . 1_455 ?
O17 Na4 Mo8 32.49(7) 1_455 1_455 ?
O24 Na4 Mo8 36.05(8) 1_455 1_455 ?
O12 Na4 Mo8 76.75(10) 1_455 1_455 ?
O20 Na4 Mo8 92.50(9) 1_455 1_455 ?
O9W Na4 Mo8 112.52(13) 1_445 1_455 ?
O11W Na4 Mo3 102.86(14) . 1_455 ?
O5 Na4 Mo3 113.79(11) . 1_455 ?
O17 Na4 Mo3 77.51(9) 1_455 1_455 ?
O24 Na4 Mo3 33.87(8) 1_455 1_455 ?
O12 Na4 Mo3 32.21(8) 1_455 1_455 ?
O20 Na4 Mo3 91.85(10) 1_455 1_455 ?
O9W Na4 Mo3 168.24(13) 1_445 1_455 ?
Mo8 Na4 Mo3 60.08(4) 1_455 1_455 ?
O11W Na4 Mo1 82.45(13) . 1_455 ?
O5 Na4 Mo1 175.93(12) . 1_455 ?
O17 Na4 Mo1 75.59(9) 1_455 1_455 ?
O24 Na4 Mo1 93.13(10) 1_455 1_455 ?
O12 Na4 Mo1 32.59(7) 1_455 1_455 ?
O20 Na4 Mo1 32.16(8) 1_455 1_455 ?
O9W Na4 Mo1 108.50(12) 1_445 1_455 ?
Mo8 Na4 Mo1 92.66(5) 1_455 1_455 ?
Mo3 Na4 Mo1 64.59(4) 1_455 1_455 ?
O11W Na4 Mo9 124.70(13) . 1_455 ?
O5 Na4 Mo9 126.98(12) . 1_455 ?
O17 Na4 Mo9 31.97(7) 1_455 1_455 ?
O24 Na4 Mo9 93.98(9) 1_455 1_455 ?
O12 Na4 Mo9 75.26(8) 1_455 1_455 ?
O20 Na4 Mo9 33.79(8) 1_455 1_455 ?
O9W Na4 Mo9 75.70(11) 1_445 1_455 ?
Mo8 Na4 Mo9 64.14(4) 1_455 1_455 ?
Mo3 Na4 Mo9 92.58(5) 1_455 1_455 ?
Mo1 Na4 Mo9 57.09(3) 1_455 1_455 ?
O11W Na4 Na3 44.16(13) . 1_445 ?
O5 Na4 Na3 85.15(12) . 1_445 ?
O17 Na4 Na3 126.34(11) 1_455 1_445 ?
O24 Na4 Na3 167.15(11) 1_455 1_445 ?
O12 Na4 Na3 120.49(12) 1_455 1_445 ?
O20 Na4 Na3 80.27(10) 1_455 1_445 ?
O9W Na4 Na3 41.08(12) 1_445 1_445 ?
Mo8 Na4 Na3 153.41(9) 1_455 1_445 ?
Mo3 Na4 Na3 144.95(9) 1_455 1_445 ?
Mo1 Na4 Na3 94.39(7) 1_455 1_445 ?
Mo9 Na4 Na3 98.86(6) 1_455 1_445 ?
O18 Na5 O12W 100.84(17) . . ?
O18 Na5 O9 164.44(16) . 2_655 ?
O12W Na5 O9 92.63(16) . 2_655 ?
O18 Na5 O13W 88.90(14) . 2_655 ?
O12W Na5 O13W 170.25(17) . 2_655 ?
O9 Na5 O13W 77.66(14) 2_655 2_655 ?
O18 Na5 O13W 98.18(14) . . ?
O12W Na5 O13W 84.82(18) . . ?
O9 Na5 O13W 75.12(13) 2_655 . ?
O13W Na5 O13W 93.39(15) 2_655 . ?
O18 Na5 O14W 88.50(14) . . ?
O12W Na5 O14W 100.95(19) . . ?
O9 Na5 O14W 96.64(14) 2_655 . ?
O13W Na5 O14W 79.60(15) 2_655 . ?
O13W Na5 O14W 170.26(17) . . ?
O18 Na5 Na5 95.16(12) . 2_655 ?
O12W Na5 Na5 130.64(18) . 2_655 ?
O9 Na5 Na5 69.93(11) 2_655 2_655 ?
O13W Na5 Na5 46.80(11) 2_655 2_655 ?
O13W Na5 Na5 46.59(11) . 2_655 ?
O14W Na5 Na5 126.04(15) . 2_655 ?
O18 Na5 Mo9 27.09(8) . . ?
O12W Na5 Mo9 119.95(14) . . ?
O9 Na5 Mo9 137.56(12) 2_655 . ?
O13W Na5 Mo9 69.06(10) 2_655 . ?
O13W Na5 Mo9 81.20(10) . . ?
O14W Na5 Mo9 102.28(12) . . ?
Na5 Na5 Mo9 68.18(6) 2_655 . ?
O15W Na6 O15W 180.0(3) . 2 ?
O15W Na6 O14W 89.93(17) . . ?
O15W Na6 O14W 90.07(17) 2 . ?
O15W Na6 O14W 90.07(17) . 2 ?
O15W Na6 O14W 89.93(17) 2 2 ?
O14W Na6 O14W 180.00(17) . 2 ?
O15W Na6 O4 81.20(15) . . ?
O15W Na6 O4 98.80(15) 2 . ?
O14W Na6 O4 78.48(12) . . ?
O14W Na6 O4 101.52(12) 2 . ?
O15W Na6 O4 98.80(15) . 2 ?
O15W Na6 O4 81.20(15) 2 2 ?
O14W Na6 O4 101.52(12) . 2 ?
O14W Na6 O4 78.48(12) 2 2 ?
O4 Na6 O4 180.0(2) . 2 ?
Na1 O2W Na3 130.2(4) . 2_776 ?
Na2 O3W Na1 120.8(2) . 1_655 ?
O8W O7W Na3 66.9(7) . . ?
O7W O8W Na3 75.6(7) . . ?
Na3 O9W Na4 92.34(18) . 1_665 ?
Na4 O11W Na3 94.08(18) . 1_445 ?
Na5 O13W Na5 86.61(15) 2_655 . ?
Na6 O14W Na5 120.43(19) . . ?

loop_
_geom_bond_atom_site_label_1
_geom_bond_atom_site_label_2
_geom_bond_distance
_geom_bond_site_symmetry_2
_geom_bond_publ_flag
Ge1 O31 1.746(3) . ?
Ge1 O33 1.750(3) . ?
Ge1 O32 1.751(3) . ?
Ge1 O34 1.751(3) . ?
Mo1 O1 1.698(3) . ?
Mo1 O19 1.889(3) . ?
Mo1 O20 1.900(3) . ?
Mo1 O10 1.923(3) . ?
Mo1 O12 1.938(3) . ?
Mo1 O31 2.345(3) . ?
Mo1 Na1 3.422(3) 2_666 ?
Mo1 Na4 3.501(2) 1_655 ?
Mo2 O2 1.702(3) . ?
Mo2 O22 1.840(3) . ?
Mo2 O21 1.860(3) . ?
Mo2 O10 1.970(3) . ?
Mo2 O11 1.974(3) . ?
Mo2 O32 2.364(3) . ?
Mo2 Na1 3.444(3) 2_666 ?
Mo3 O3 1.702(3) . ?
Mo3 O23 1.860(3) . ?
Mo3 O11 1.860(3) . ?
Mo3 O12 1.920(3) . ?
Mo3 O24 2.000(3) . ?
Mo3 O33 2.361(3) . ?
Mo3 Na4 3.499(2) 1_655 ?
Mo4 O4 1.705(3) . ?
Mo4 O25 1.751(3) . ?
Mo4 O13 1.899(3) . ?
Mo4 O18 2.026(3) . ?
Mo4 O19 2.069(3) . ?
Mo4 O31 2.290(3) . ?
Mo4 Na1 3.529(3) 2_666 ?
Mo5 O5 1.703(3) . ?
Mo5 O26 1.763(3) . ?
Mo5 O14 1.931(3) . ?
Mo5 O13 1.971(3) . ?
Mo5 O21 2.068(3) . ?
Mo5 O32 2.291(3) . ?
Mo5 Na1 3.601(3) 2_666 ?
Mo6 O6 1.715(4) . ?
Mo6 O27 1.742(3) . ?
Mo6 O15 1.901(3) . ?
Mo6 O14 1.967(3) . ?
Mo6 O22 2.097(3) . ?
Mo6 O32 2.272(3) . ?
Mo7 O7 1.707(3) . ?
Mo7 O28 1.757(3) . ?
Mo7 O15 1.940(3) . ?
Mo7 O16 1.976(3) . ?
Mo7 O23 2.060(3) . ?
Mo7 O33 2.271(3) . ?
Mo8 O8 1.697(3) . ?
Mo8 O29 1.801(3) . ?
Mo8 O17 1.922(3) . ?
Mo8 O16 1.929(3) . ?
Mo8 O24 2.071(3) . ?
Mo8 O33 2.307(3) . ?
Mo8 Na4 3.471(2) 1_655 ?
Mo9 O9 1.706(3) . ?
Mo9 O30 1.808(3) . ?
Mo9 O18 1.905(3) . ?
Mo9 O17 1.970(3) . ?
Mo9 O20 2.018(3) . ?
Mo9 O31 2.285(3) . ?
Mo9 Na4 3.566(2) 1_655 ?
Mo9 Na5 3.6648(19) . ?
Ni1 O26 2.027(3) . ?
Ni1 O34 2.047(3) . ?
Ni1 O27 2.058(3) . ?
Ni1 O1W 2.070(3) . ?
Ni1 O30 2.077(3) 2_665 ?
Ni1 O29 2.086(3) 2_665 ?
Ni2 O25 2.011(3) . ?
Ni2 O28 2.037(3) 2_665 ?
Ni2 O34 2.050(3) 2_665 ?
Ni2 O34 2.067(3) . ?
Ni2 O29 2.093(3) 2_665 ?
Ni2 O30 2.093(3) . ?
O1 Na2 2.366(4) 2_766 ?
O2 Na1 2.366(5) . ?
O3 Na2 2.451(4) . ?
O4 Na6 2.701(3) . ?
O5 Na4 2.398(4) . ?
O7 Na3 2.492(4) . ?
O9 Na5 2.390(4) 2_655 ?
O10 Na1 2.486(4) 2_666 ?
O12 Na4 2.505(4) 1_655 ?
O13 Na1 2.521(4) 2_666 ?
O17 Na4 2.462(4) 1_655 ?
O18 Na5 2.345(4) . ?
O19 Na1 2.546(4) 2_666 ?
O20 Na4 2.591(4) 1_655 ?
O21 Na1 2.544(4) 2_666 ?
O24 Na4 2.463(4) 1_655 ?
O28 Ni2 2.037(3) 2_665 ?
O29 Ni1 2.086(3) 2_665 ?
O29 Ni2 2.093(3) 2_665 ?
O30 Ni1 2.077(3) 2_665 ?
O34 Ni2 2.050(3) 2_665 ?
Na1 O2W 2.259(6) . ?
Na1 O10 2.486(4) 2_666 ?
Na1 O13 2.521(4) 2_666 ?
Na1 O21 2.544(4) 2_666 ?
Na1 O19 2.546(4) 2_666 ?
Na1 O3W 2.608(6) 1_455 ?
Na1 Mo1 3.422(3) 2_666 ?
Na1 Mo2 3.444(3) 2_666 ?
Na1 Mo4 3.529(3) 2_666 ?
Na1 Mo5 3.601(3) 2_666 ?
Na2 O1 2.366(4) 2_766 ?
Na2 O5W 2.379(7) . ?
Na2 O6W 2.393(5) . ?
Na2 O4W 2.414(5) . ?
Na2 O3W 2.472(5) . ?
Na3 O9W 2.347(6) . ?
Na3 O8W 2.347(12) . ?
Na3 O2W 2.396(7) 2_776 ?
Na3 O10W 2.439(5) . ?
Na3 O7W 2.471(15) . ?
Na3 O11W 2.492(6) 1_665 ?
Na3 Na4 3.568(4) 1_665 ?
Na4 O11W 2.383(5) . ?
Na4 O17 2.462(4) 1_455 ?
Na4 O24 2.463(4) 1_455 ?
Na4 O12 2.505(4) 1_455 ?
Na4 O20 2.591(4) 1_455 ?
Na4 O9W 2.594(5) 1_445 ?
Na4 Mo8 3.471(2) 1_455 ?
Na4 Mo3 3.499(2) 1_455 ?
Na4 Mo1 3.501(2) 1_455 ?
Na4 Mo9 3.566(2) 1_455 ?
Na4 Na3 3.568(4) 1_445 ?
Na5 O12W 2.363(6) . ?
Na5 O9 2.390(4) 2_655 ?
Na5 O13W 2.467(5) 2_655 ?
Na5 O13W 2.476(5) . ?
Na5 O14W 2.480(5) . ?
Na5 Na5 3.390(5) 2_655 ?
Na6 O15W 2.281(5) . ?
Na6 O15W 2.281(5) 2 ?
Na6 O14W 2.388(4) . ?
Na6 O14W 2.388(4) 2 ?
Na6 O4 2.701(3) 2 ?
O2W Na3 2.396(7) 2_776 ?
O3W Na1 2.608(6) 1_655 ?
O7W O8W 1.554(18) . ?
O9W Na4 2.594(5) 1_665 ?
O11W Na3 2.492(6) 1_445 ?
O13W Na5 2.467(5) 2_655 ?

loop_
_geom_torsion_atom_site_label_1
_geom_torsion_atom_site_label_2
_geom_torsion_atom_site_label_3
_geom_torsion_atom_site_label_4
_geom_torsion
_geom_torsion_site_symmetry_1
_geom_torsion_site_symmetry_2
_geom_torsion_site_symmetry_3
_geom_torsion_site_symmetry_4
_geom_torsion_publ_flag
O19 Mo1 O1 Na2 -63.5(3) . . . 2_766 ?
O20 Mo1 O1 Na2 -157.3(3) . . . 2_766 ?
O10 Mo1 O1 Na2 27.9(3) . . . 2_766 ?
O12 Mo1 O1 Na2 114.2(3) . . . 2_766 ?
O31 Mo1 O1 Na2 -118.3(7) . . . 2_766 ?
Na1 Mo1 O1 Na2 -16.9(3) 2_666 . . 2_766 ?
Na4 Mo1 O1 Na2 156.9(3) 1_655 . . 2_766 ?
O22 Mo2 O2 Na1 53.9(4) . . . . ?
O21 Mo2 O2 Na1 -43.3(4) . . . . ?
O10 Mo2 O2 Na1 -133.3(4) . . . . ?
O11 Mo2 O2 Na1 143.7(4) . . . . ?
O32 Mo2 O2 Na1 7.4(16) . . . . ?
Na1 Mo2 O2 Na1 -88.7(4) 2_666 . . . ?
O23 Mo3 O3 Na2 -66.3(3) . . . . ?
O11 Mo3 O3 Na2 -161.8(3) . . . . ?
O12 Mo3 O3 Na2 109.2(3) . . . . ?
O24 Mo3 O3 Na2 24.1(3) . . . . ?
O33 Mo3 O3 Na2 -7.8(9) . . . . ?
Na4 Mo3 O3 Na2 66.8(3) 1_655 . . . ?
O25 Mo4 O4 Na6 6.7(3) . . . . ?
O13 Mo4 O4 Na6 106.8(2) . . . . ?
O18 Mo4 O4 Na6 -84.9(2) . . . . ?
O19 Mo4 O4 Na6 -166.7(2) . . . . ?
O31 Mo4 O4 Na6 -135.1(5) . . . . ?
Na1 Mo4 O4 Na6 148.7(2) 2_666 . . . ?
O26 Mo5 O5 Na4 -72(2) . . . . ?
O14 Mo5 O5 Na4 25(2) . . . . ?
O13 Mo5 O5 Na4 -167(2) . . . . ?
O21 Mo5 O5 Na4 109(2) . . . . ?
O32 Mo5 O5 Na4 84(2) . . . . ?
Na1 Mo5 O5 Na4 152(2) 2_666 . . . ?
O28 Mo7 O7 Na3 107.2(3) . . . . ?
O15 Mo7 O7 Na3 9.5(4) . . . . ?
O16 Mo7 O7 Na3 -159.1(3) . . . . ?
O23 Mo7 O7 Na3 -76.1(3) . . . . ?
O33 Mo7 O7 Na3 -101.9(7) . . . . ?
O30 Mo9 O9 Na5 -61.5(4) . . . 2_655 ?
O18 Mo9 O9 Na5 35.6(4) . . . 2_655 ?
O17 Mo9 O9 Na5 -153.8(4) . . . 2_655 ?
O20 Mo9 O9 Na5 122.1(4) . . . 2_655 ?
O31 Mo9 O9 Na5 103.6(6) . . . 2_655 ?
Na4 Mo9 O9 Na5 166.7(4) 1_655 . . 2_655 ?
Na5 Mo9 O9 Na5 27.0(4) . . . 2_655 ?
O1 Mo1 O10 Mo2 135.1(4) . . . . ?
O19 Mo1 O10 Mo2 -124.0(4) . . . . ?
O20 Mo1 O10 Mo2 -29.6(6) . . . . ?
O12 Mo1 O10 Mo2 34.3(4) . . . . ?
O31 Mo1 O10 Mo2 -50.7(4) . . . . ?
Na1 Mo1 O10 Mo2 -143.6(5) 2_666 . . . ?
Na4 Mo1 O10 Mo2 37.2(4) 1_655 . . . ?
O1 Mo1 O10 Na1 -81.27(16) . . . 2_666 ?
O19 Mo1 O10 Na1 19.60(15) . . . 2_666 ?
O20 Mo1 O10 Na1 114.0(3) . . . 2_666 ?
O12 Mo1 O10 Na1 177.87(16) . . . 2_666 ?
O31 Mo1 O10 Na1 92.90(13) . . . 2_666 ?
Na4 Mo1 O10 Na1 -179.21(8) 1_655 . . 2_666 ?
O2 Mo2 O10 Mo1 -134.7(4) . . . . ?
O22 Mo2 O10 Mo1 25.8(6) . . . . ?
O21 Mo2 O10 Mo1 124.0(4) . . . . ?
O11 Mo2 O10 Mo1 -35.9(4) . . . . ?
O32 Mo2 O10 Mo1 49.2(4) . . . . ?
Na1 Mo2 O10 Mo1 143.7(4) 2_666 . . . ?
O2 Mo2 O10 Na1 81.61(17) . . . 2_666 ?
O22 Mo2 O10 Na1 -117.8(3) . . . 2_666 ?
O21 Mo2 O10 Na1 -19.63(15) . . . 2_666 ?
O11 Mo2 O10 Na1 -179.62(16) . . . 2_666 ?
O32 Mo2 O10 Na1 -94.49(13) . . . 2_666 ?
O3 Mo3 O11 Mo2 -130.6(4) . . . . ?
O23 Mo3 O11 Mo2 127.8(4) . . . . ?
O12 Mo3 O11 Mo2 -29.0(4) . . . . ?
O24 Mo3 O11 Mo2 32.4(7) . . . . ?
O33 Mo3 O11 Mo2 54.5(4) . . . . ?
Na4 Mo3 O11 Mo2 -31.0(5) 1_655 . . . ?
O2 Mo2 O11 Mo3 129.8(4) . . . . ?
O22 Mo2 O11 Mo3 -129.2(5) . . . . ?
O21 Mo2 O11 Mo3 -31.9(7) . . . . ?
O10 Mo2 O11 Mo3 31.9(4) . . . . ?
O32 Mo2 O11 Mo3 -54.5(4) . . . . ?
Na1 Mo2 O11 Mo3 31.6(5) 2_666 . . . ?
O3 Mo3 O12 Mo1 122.3(4) . . . . ?
O23 Mo3 O12 Mo1 -69.0(6) . . . . ?
O11 Mo3 O12 Mo1 20.5(4) . . . . ?
O24 Mo3 O12 Mo1 -141.5(4) . . . . ?
O33 Mo3 O12 Mo1 -68.3(4) . . . . ?
Na4 Mo3 O12 Mo1 -161.7(5) 1_655 . . . ?
O3 Mo3 O12 Na4 -76.03(18) . . . 1_655 ?
O23 Mo3 O12 Na4 92.7(4) . . . 1_655 ?
O11 Mo3 O12 Na4 -177.84(15) . . . 1_655 ?
O24 Mo3 O12 Na4 20.22(14) . . . 1_655 ?
O33 Mo3 O12 Na4 93.37(14) . . . 1_655 ?
O1 Mo1 O12 Mo3 -121.6(4) . . . . ?
O19 Mo1 O12 Mo3 52.5(6) . . . . ?
O20 Mo1 O12 Mo3 140.8(4) . . . . ?
O10 Mo1 O12 Mo3 -21.5(4) . . . . ?
O31 Mo1 O12 Mo3 66.7(4) . . . . ?
Na1 Mo1 O12 Mo3 -19.6(5) 2_666 . . . ?
Na4 Mo1 O12 Mo3 161.7(5) 1_655 . . . ?
O1 Mo1 O12 Na4 76.63(17) . . . 1_655 ?
O19 Mo1 O12 Na4 -109.2(4) . . . 1_655 ?
O20 Mo1 O12 Na4 -20.93(15) . . . 1_655 ?
O10 Mo1 O12 Na4 176.71(16) . . . 1_655 ?
O31 Mo1 O12 Na4 -95.01(14) . . . 1_655 ?
Na1 Mo1 O12 Na4 178.69(8) 2_666 . . 1_655 ?
O4 Mo4 O13 Mo5 -126.7(3) . . . . ?
O25 Mo4 O13 Mo5 -20.4(3) . . . . ?
O18 Mo4 O13 Mo5 84.8(5) . . . . ?
O19 Mo4 O13 Mo5 137.7(3) . . . . ?
O31 Mo4 O13 Mo5 66.0(3) . . . . ?
Na1 Mo4 O13 Mo5 158.1(4) 2_666 . . . ?
O4 Mo4 O13 Na1 75.25(17) . . . 2_666 ?
O25 Mo4 O13 Na1 -178.47(14) . . . 2_666 ?
O18 Mo4 O13 Na1 -73.3(4) . . . 2_666 ?
O19 Mo4 O13 Na1 -20.33(13) . . . 2_666 ?
O31 Mo4 O13 Na1 -92.05(14) . . . 2_666 ?
O5 Mo5 O13 Mo4 127.2(3) . . . . ?
O26 Mo5 O13 Mo4 21.2(3) . . . . ?
O14 Mo5 O13 Mo4 -84.6(5) . . . . ?
O21 Mo5 O13 Mo4 -139.2(3) . . . . ?
O32 Mo5 O13 Mo4 -65.8(3) . . . . ?
Na1 Mo5 O13 Mo4 -158.0(4) 2_666 . . . ?
O5 Mo5 O13 Na1 -74.78(16) . . . 2_666 ?
O26 Mo5 O13 Na1 179.20(15) . . . 2_666 ?
O14 Mo5 O13 Na1 73.3(4) . . . 2_666 ?
O21 Mo5 O13 Na1 18.78(14) . . . 2_666 ?
O32 Mo5 O13 Na1 92.15(14) . . . 2_666 ?
O5 Mo5 O14 Mo6 -178.91(18) . . . . ?
O26 Mo5 O14 Mo6 -72.73(19) . . . . ?
O13 Mo5 O14 Mo6 32.9(5) . . . . ?
O21 Mo5 O14 Mo6 87.32(18) . . . . ?
O32 Mo5 O14 Mo6 13.33(15) . . . . ?
Na1 Mo5 O14 Mo6 87.09(19) 2_666 . . . ?
O6 Mo6 O14 Mo5 178.70(19) . . . . ?
O27 Mo6 O14 Mo5 72.44(19) . . . . ?
O15 Mo6 O14 Mo5 -36.0(4) . . . . ?
O22 Mo6 O14 Mo5 -87.88(18) . . . . ?
O32 Mo6 O14 Mo5 -13.46(15) . . . . ?
O6 Mo6 O15 Mo7 -125.1(3) . . . . ?
O27 Mo6 O15 Mo7 -18.1(4) . . . . ?
O14 Mo6 O15 Mo7 89.8(5) . . . . ?
O22 Mo6 O15 Mo7 140.7(4) . . . . ?
O32 Mo6 O15 Mo7 68.2(3) . . . . ?
O7 Mo7 O15 Mo6 123.9(3) . . . . ?
O28 Mo7 O15 Mo6 18.6(4) . . . . ?
O16 Mo7 O15 Mo6 -86.4(5) . . . . ?
O23 Mo7 O15 Mo6 -140.7(4) . . . . ?
O33 Mo7 O15 Mo6 -68.3(3) . . . . ?
O8 Mo8 O16 Mo7 -179.38(18) . . . . ?
O29 Mo8 O16 Mo7 74.92(19) . . . . ?
O17 Mo8 O16 Mo7 -27.5(4) . . . . ?
O24 Mo8 O16 Mo7 -84.63(18) . . . . ?
O33 Mo8 O16 Mo7 -10.98(15) . . . . ?
Na4 Mo8 O16 Mo7 -86.34(18) 1_655 . . . ?
O7 Mo7 O16 Mo8 179.78(18) . . . . ?
O28 Mo7 O16 Mo8 -75.73(19) . . . . ?
O15 Mo7 O16 Mo8 30.0(4) . . . . ?
O23 Mo7 O16 Mo8 84.77(18) . . . . ?
O33 Mo7 O16 Mo8 11.15(15) . . . . ?
O8 Mo8 O17 Mo9 -126.1(3) . . . . ?
O29 Mo8 O17 Mo9 -20.7(4) . . . . ?
O16 Mo8 O17 Mo9 82.2(5) . . . . ?
O24 Mo8 O17 Mo9 139.2(4) . . . . ?
O33 Mo8 O17 Mo9 66.3(3) . . . . ?
Na4 Mo8 O17 Mo9 160.3(4) 1_655 . . . ?
O8 Mo8 O17 Na4 73.56(17) . . . 1_655 ?
O29 Mo8 O17 Na4 178.98(16) . . . 1_655 ?
O16 Mo8 O17 Na4 -78.2(4) . . . 1_655 ?
O24 Mo8 O17 Na4 -21.12(15) . . . 1_655 ?
O33 Mo8 O17 Na4 -94.08(14) . . . 1_655 ?
O9 Mo9 O17 Mo8 126.3(4) . . . . ?
O30 Mo9 O17 Mo8 21.3(4) . . . . ?
O18 Mo9 O17 Mo8 -80.2(5) . . . . ?
O20 Mo9 O17 Mo8 -139.5(4) . . . . ?
O31 Mo9 O17 Mo8 -65.8(3) . . . . ?
Na4 Mo9 O17 Mo8 -160.1(4) 1_655 . . . ?
Na5 Mo9 O17 Mo8 129.4(3) . . . . ?
O9 Mo9 O17 Na4 -73.57(17) . . . 1_655 ?
O30 Mo9 O17 Na4 -178.58(16) . . . 1_655 ?
O18 Mo9 O17 Na4 79.9(4) . . . 1_655 ?
O20 Mo9 O17 Na4 20.59(15) . . . 1_655 ?
O31 Mo9 O17 Na4 94.25(15) . . . 1_655 ?
Na5 Mo9 O17 Na4 -70.5(5) . . . 1_655 ?
O9 Mo9 O18 Mo4 178.52(17) . . . . ?
O30 Mo9 O18 Mo4 -75.52(18) . . . . ?
O17 Mo9 O18 Mo4 25.3(5) . . . . ?
O20 Mo9 O18 Mo4 84.28(18) . . . . ?
O31 Mo9 O18 Mo4 10.47(15) . . . . ?
Na4 Mo9 O18 Mo4 85.24(19) 1_655 . . . ?
Na5 Mo9 O18 Mo4 -167.2(3) . . . . ?
O9 Mo9 O18 Na5 -14.2(2) . . . . ?
O30 Mo9 O18 Na5 91.71(19) . . . . ?
O17 Mo9 O18 Na5 -167.5(3) . . . . ?
O20 Mo9 O18 Na5 -108.48(19) . . . . ?
O31 Mo9 O18 Na5 177.7(2) . . . . ?
Na4 Mo9 O18 Na5 -107.52(16) 1_655 . . . ?
O4 Mo4 O18 Mo9 -179.00(18) . . . . ?
O25 Mo4 O18 Mo9 76.39(18) . . . . ?
O13 Mo4 O18 Mo9 -30.3(5) . . . . ?
O19 Mo4 O18 Mo9 -83.92(17) . . . . ?
O31 Mo4 O18 Mo9 -10.58(15) . . . . ?
Na1 Mo4 O18 Mo9 -85.39(19) 2_666 . . . ?
O4 Mo4 O18 Na5 14.3(2) . . . . ?
O25 Mo4 O18 Na5 -90.32(19) . . . . ?
O13 Mo4 O18 Na5 163.0(3) . . . . ?
O19 Mo4 O18 Na5 109.37(19) . . . . ?
O31 Mo4 O18 Na5 -177.3(2) . . . . ?
Na1 Mo4 O18 Na5 107.90(16) 2_666 . . . ?
O1 Mo1 O19 Mo4 -171.21(19) . . . . ?
O20 Mo1 O19 Mo4 -72.62(19) . . . . ?
O10 Mo1 O19 Mo4 87.72(19) . . . . ?
O12 Mo1 O19 Mo4 14.6(5) . . . . ?
O31 Mo1 O19 Mo4 -0.17(16) . . . . ?
Na1 Mo1 O19 Mo4 106.8(2) 2_666 . . . ?
Na4 Mo1 O19 Mo4 -69.8(2) 1_655 . . . ?
O1 Mo1 O19 Na1 82.02(17) . . . 2_666 ?
O20 Mo1 O19 Na1 -179.39(15) . . . 2_666 ?
O10 Mo1 O19 Na1 -19.05(15) . . . 2_666 ?
O12 Mo1 O19 Na1 -92.2(4) . . . 2_666 ?
O31 Mo1 O19 Na1 -106.94(15) . . . 2_666 ?
Na4 Mo1 O19 Na1 -176.54(9) 1_655 . . 2_666 ?
O4 Mo4 O19 Mo1 172.3(2) . . . . ?
O25 Mo4 O19 Mo1 9.8(5) . . . . ?
O13 Mo4 O19 Mo1 -87.48(19) . . . . ?
O18 Mo4 O19 Mo1 74.51(19) . . . . ?
O31 Mo4 O19 Mo1 0.17(16) . . . . ?
Na1 Mo4 O19 Mo1 -107.2(2) 2_666 . . . ?
O4 Mo4 O19 Na1 -80.57(16) . . . 2_666 ?
O25 Mo4 O19 Na1 117.0(4) . . . 2_666 ?
O13 Mo4 O19 Na1 19.68(13) . . . 2_666 ?
O18 Mo4 O19 Na1 -178.34(14) . . . 2_666 ?
O31 Mo4 O19 Na1 107.33(14) . . . 2_666 ?
O1 Mo1 O20 Mo9 169.60(17) . . . . ?
O19 Mo1 O20 Mo9 68.37(18) . . . . ?
O10 Mo1 O20 Mo9 -25.6(4) . . . . ?
O12 Mo1 O20 Mo9 -88.98(17) . . . . ?
O31 Mo1 O20 Mo9 -3.54(14) . . . . ?
Na1 Mo1 O20 Mo9 67.7(2) 2_666 . . . ?
Na4 Mo1 O20 Mo9 -109.0(2) 1_655 . . . ?
O1 Mo1 O20 Na4 -81.36(15) . . . 1_655 ?
O19 Mo1 O20 Na4 177.41(14) . . . 1_655 ?
O10 Mo1 O20 Na4 83.5(4) . . . 1_655 ?
O12 Mo1 O20 Na4 20.05(14) . . . 1_655 ?
O31 Mo1 O20 Na4 105.49(13) . . . 1_655 ?
Na1 Mo1 O20 Na4 176.72(9) 2_666 . . 1_655 ?
O9 Mo9 O20 Mo1 -172.25(17) . . . . ?
O30 Mo9 O20 Mo1 17.9(5) . . . . ?
O18 Mo9 O20 Mo1 -71.59(18) . . . . ?
O17 Mo9 O20 Mo1 90.41(18) . . . . ?
O31 Mo9 O20 Mo1 3.65(14) . . . . ?
Na4 Mo9 O20 Mo1 109.4(2) 1_655 . . . ?
Na5 Mo9 O20 Mo1 -103.94(15) . . . . ?
O9 Mo9 O20 Na4 78.33(15) . . . 1_655 ?
O30 Mo9 O20 Na4 -91.5(4) . . . 1_655 ?
O18 Mo9 O20 Na4 178.99(15) . . . 1_655 ?
O17 Mo9 O20 Na4 -19.01(14) . . . 1_655 ?
O31 Mo9 O20 Na4 -105.77(13) . . . 1_655 ?
Na5 Mo9 O20 Na4 146.64(10) . . . 1_655 ?
O2 Mo2 O21 Mo5 169.21(19) . . . . ?
O22 Mo2 O21 Mo5 66.8(2) . . . . ?
O10 Mo2 O21 Mo5 -91.90(19) . . . . ?
O11 Mo2 O21 Mo5 -29.2(5) . . . . ?
O32 Mo2 O21 Mo5 -5.86(16) . . . . ?
Na1 Mo2 O21 Mo5 -111.1(2) 2_666 . . . ?
O2 Mo2 O21 Na1 -79.64(17) . . . 2_666 ?
O22 Mo2 O21 Na1 177.92(15) . . . 2_666 ?
O10 Mo2 O21 Na1 19.25(15) . . . 2_666 ?
O11 Mo2 O21 Na1 81.9(4) . . . 2_666 ?
O32 Mo2 O21 Na1 105.28(14) . . . 2_666 ?
O5 Mo5 O21 Mo2 -167.7(2) . . . . ?
O26 Mo5 O21 Mo2 14.9(5) . . . . ?
O14 Mo5 O21 Mo2 -68.83(19) . . . . ?
O13 Mo5 O21 Mo2 92.62(19) . . . . ?
O32 Mo5 O21 Mo2 6.11(16) . . . . ?
Na1 Mo5 O21 Mo2 110.9(2) 2_666 . . . ?
O5 Mo5 O21 Na1 81.41(17) . . . 2_666 ?
O26 Mo5 O21 Na1 -96.0(4) . . . 2_666 ?
O14 Mo5 O21 Na1 -179.74(15) . . . 2_666 ?
O13 Mo5 O21 Na1 -18.30(14) . . . 2_666 ?
O32 Mo5 O21 Na1 -104.80(15) . . . 2_666 ?
O2 Mo2 O22 Mo6 -174.04(18) . . . . ?
O21 Mo2 O22 Mo6 -71.42(19) . . . . ?
O10 Mo2 O22 Mo6 25.6(5) . . . . ?
O11 Mo2 O22 Mo6 86.28(18) . . . . ?
O32 Mo2 O22 Mo6 1.35(15) . . . . ?
Na1 Mo2 O22 Mo6 -69.0(3) 2_666 . . . ?
O6 Mo6 O22 Mo2 172.0(2) . . . . ?
O27 Mo6 O22 Mo2 5.9(5) . . . . ?
O15 Mo6 O22 Mo2 -88.18(19) . . . . ?
O14 Mo6 O22 Mo2 74.46(19) . . . . ?
O32 Mo6 O22 Mo2 -1.42(16) . . . . ?
O3 Mo3 O23 Mo7 172.3(2) . . . . ?
O11 Mo3 O23 Mo7 -84.6(2) . . . . ?
O12 Mo3 O23 Mo7 3.5(5) . . . . ?
O24 Mo3 O23 Mo7 74.98(19) . . . . ?
O33 Mo3 O23 Mo7 2.83(17) . . . . ?
Na4 Mo3 O23 Mo7 73.5(2) 1_655 . . . ?
O7 Mo7 O23 Mo3 -177.1(2) . . . . ?
O28 Mo7 O23 Mo3 -6.4(5) . . . . ?
O15 Mo7 O23 Mo3 83.3(2) . . . . ?
O16 Mo7 O23 Mo3 -78.1(2) . . . . ?
O33 Mo7 O23 Mo3 -2.97(17) . . . . ?
O3 Mo3 O24 Mo8 -170.79(18) . . . . ?
O23 Mo3 O24 Mo8 -70.22(17) . . . . ?
O11 Mo3 O24 Mo8 25.9(5) . . . . ?
O12 Mo3 O24 Mo8 87.73(17) . . . . ?
O33 Mo3 O24 Mo8 2.70(14) . . . . ?
Na4 Mo3 O24 Mo8 108.24(19) 1_655 . . . ?
O3 Mo3 O24 Na4 80.97(16) . . . 1_655 ?
O23 Mo3 O24 Na4 -178.46(14) . . . 1_655 ?
O11 Mo3 O24 Na4 -82.3(4) . . . 1_655 ?
O12 Mo3 O24 Na4 -20.50(13) . . . 1_655 ?
O33 Mo3 O24 Na4 -105.54(13) . . . 1_655 ?
O8 Mo8 O24 Mo3 170.59(18) . . . . ?
O29 Mo8 O24 Mo3 -11.4(5) . . . . ?
O17 Mo8 O24 Mo3 -89.33(18) . . . . ?
O16 Mo8 O24 Mo3 71.85(17) . . . . ?
O33 Mo8 O24 Mo3 -2.76(14) . . . . ?
Na4 Mo8 O24 Mo3 -110.1(2) 1_655 . . . ?
O8 Mo8 O24 Na4 -79.33(15) . . . 1_655 ?
O29 Mo8 O24 Na4 98.7(4) . . . 1_655 ?
O17 Mo8 O24 Na4 20.75(14) . . . 1_655 ?
O16 Mo8 O24 Na4 -178.07(15) . . . 1_655 ?
O33 Mo8 O24 Na4 107.31(13) . . . 1_655 ?
O4 Mo4 O25 Ni2 -149.2(3) . . . . ?
O13 Mo4 O25 Ni2 107.9(3) . . . . ?
O18 Mo4 O25 Ni2 -50.4(3) . . . . ?
O19 Mo4 O25 Ni2 12.8(6) . . . . ?
O31 Mo4 O25 Ni2 22.0(3) . . . . ?
Na1 Mo4 O25 Ni2 106.2(3) 2_666 . . . ?
O28 Ni2 O25 Mo4 119.4(3) 2_665 . . . ?
O34 Ni2 O25 Mo4 -22.1(15) 2_665 . . . ?
O34 Ni2 O25 Mo4 -64.5(3) . . . . ?
O29 Ni2 O25 Mo4 -147.2(3) 2_665 . . . ?
O30 Ni2 O25 Mo4 27.5(3) . . . . ?
O5 Mo5 O26 Ni1 147.3(3) . . . . ?
O14 Mo5 O26 Ni1 46.6(3) . . . . ?
O13 Mo5 O26 Ni1 -111.5(3) . . . . ?
O21 Mo5 O26 Ni1 -35.4(6) . . . . ?
O32 Mo5 O26 Ni1 -27.0(3) . . . . ?
Na1 Mo5 O26 Ni1 -110.7(2) 2_666 . . . ?
O34 Ni1 O26 Mo5 68.4(3) . . . . ?
O27 Ni1 O26 Mo5 -23.6(3) . . . . ?
O1W Ni1 O26 Mo5 -109.7(3) . . . . ?
O30 Ni1 O26 Mo5 103.9(17) 2_665 . . . ?
O29 Ni1 O26 Mo5 151.9(3) 2_665 . . . ?
O6 Mo6 O27 Ni1 -146.9(3) . . . . ?
O15 Mo6 O27 Ni1 111.2(3) . . . . ?
O14 Mo6 O27 Ni1 -47.7(3) . . . . ?
O22 Mo6 O27 Ni1 18.8(6) . . . . ?
O32 Mo6 O27 Ni1 25.7(3) . . . . ?
O26 Ni1 O27 Mo6 25.4(3) . . . . ?
O34 Ni1 O27 Mo6 -68.6(3) . . . . ?
O1W Ni1 O27 Mo6 110.0(3) . . . . ?
O30 Ni1 O27 Mo6 -151.5(3) 2_665 . . . ?
O29 Ni1 O27 Mo6 -95.0(15) 2_665 . . . ?
O7 Mo7 O28 Ni2 149.2(3) . . . 2_665 ?
O15 Mo7 O28 Ni2 -109.1(3) . . . 2_665 ?
O16 Mo7 O28 Ni2 49.0(3) . . . 2_665 ?
O23 Mo7 O28 Ni2 -21.2(6) . . . 2_665 ?
O33 Mo7 O28 Ni2 -24.5(3) . . . 2_665 ?
O8 Mo8 O29 Ni1 60.8(2) . . . 2_665 ?
O17 Mo8 O29 Ni1 -40.6(2) . . . 2_665 ?
O16 Mo8 O29 Ni1 161.4(2) . . . 2_665 ?
O24 Mo8 O29 Ni1 -117.2(4) . . . 2_665 ?
O33 Mo8 O29 Ni1 -125.4(2) . . . 2_665 ?
Na4 Mo8 O29 Ni1 -39.6(3) 1_655 . . 2_665 ?
O8 Mo8 O29 Ni2 -144.3(2) . . . 2_665 ?
O17 Mo8 O29 Ni2 114.4(2) . . . 2_665 ?
O16 Mo8 O29 Ni2 -43.7(2) . . . 2_665 ?
O24 Mo8 O29 Ni2 37.7(5) . . . 2_665 ?
O33 Mo8 O29 Ni2 29.5(2) . . . 2_665 ?
Na4 Mo8 O29 Ni2 115.3(2) 1_655 . . 2_665 ?
O9 Mo9 O30 Ni1 -58.1(2) . . . 2_665 ?
O18 Mo9 O30 Ni1 -160.6(2) . . . 2_665 ?
O17 Mo9 O30 Ni1 40.0(2) . . . 2_665 ?
O20 Mo9 O30 Ni1 111.4(4) . . . 2_665 ?
O31 Mo9 O30 Ni1 125.1(2) . . . 2_665 ?
Na4 Mo9 O30 Ni1 38.8(3) 1_655 . . 2_665 ?
Na5 Mo9 O30 Ni1 -126.41(18) . . . 2_665 ?
O9 Mo9 O30 Ni2 145.4(2) . . . . ?
O18 Mo9 O30 Ni2 42.9(2) . . . . ?
O17 Mo9 O30 Ni2 -116.5(2) . . . . ?
O20 Mo9 O30 Ni2 -45.1(5) . . . . ?
O31 Mo9 O30 Ni2 -31.5(2) . . . . ?
Na4 Mo9 O30 Ni2 -117.74(18) 1_655 . . . ?
Na5 Mo9 O30 Ni2 77.1(2) . . . . ?
O25 Ni2 O30 Mo9 -19.8(2) . . . . ?
O28 Ni2 O30 Mo9 -111.0(2) 2_665 . . . ?
O34 Ni2 O30 Mo9 155.6(2) 2_665 . . . ?
O34 Ni2 O30 Mo9 73.6(2) . . . . ?
O29 Ni2 O30 Mo9 111.5(10) 2_665 . . . ?
O25 Ni2 O30 Ni1 178.58(12) . . . 2_665 ?
O28 Ni2 O30 Ni1 87.37(13) 2_665 . . 2_665 ?
O34 Ni2 O30 Ni1 -5.98(11) 2_665 . . 2_665 ?
O34 Ni2 O30 Ni1 -88.04(13) . . . 2_665 ?
O29 Ni2 O30 Ni1 -50.1(11) 2_665 . . 2_665 ?
O33 Ge1 O31 Mo9 -62.06(19) . . . . ?
O32 Ge1 O31 Mo9 -178.95(14) . . . . ?
O34 Ge1 O31 Mo9 59.93(19) . . . . ?
O33 Ge1 O31 Mo4 179.35(16) . . . . ?
O32 Ge1 O31 Mo4 62.46(19) . . . . ?
O34 Ge1 O31 Mo4 -58.7(2) . . . . ?
O33 Ge1 O31 Mo1 58.4(2) . . . . ?
O32 Ge1 O31 Mo1 -58.5(2) . . . . ?
O34 Ge1 O31 Mo1 -179.63(16) . . . . ?
O9 Mo9 O31 Ge1 150.4(5) . . . . ?
O30 Mo9 O31 Ge1 -44.02(17) . . . . ?
O18 Mo9 O31 Ge1 -138.88(19) . . . . ?
O17 Mo9 O31 Ge1 46.40(17) . . . . ?
O20 Mo9 O31 Ge1 131.12(18) . . . . ?
Na4 Mo9 O31 Ge1 87.69(15) 1_655 . . . ?
Na5 Mo9 O31 Ge1 -137.53(14) . . . . ?
O9 Mo9 O31 Mo4 -78.9(6) . . . . ?
O30 Mo9 O31 Mo4 86.61(12) . . . . ?
O18 Mo9 O31 Mo4 -8.25(12) . . . . ?
O17 Mo9 O31 Mo4 177.03(13) . . . . ?
O20 Mo9 O31 Mo4 -98.25(13) . . . . ?
Na4 Mo9 O31 Mo4 -141.68(9) 1_655 . . . ?
Na5 Mo9 O31 Mo4 -6.89(12) . . . . ?
O9 Mo9 O31 Mo1 16.7(6) . . . . ?
O30 Mo9 O31 Mo1 -177.73(12) . . . . ?
O18 Mo9 O31 Mo1 87.41(13) . . . . ?
O17 Mo9 O31 Mo1 -87.31(12) . . . . ?
O20 Mo9 O31 Mo1 -2.59(10) . . . . ?
Na4 Mo9 O31 Mo1 -46.02(8) 1_655 . . . ?
Na5 Mo9 O31 Mo1 88.76(8) . . . . ?
O4 Mo4 O31 Ge1 -167.3(5) . . . . ?
O25 Mo4 O31 Ge1 49.6(2) . . . . ?
O13 Mo4 O31 Ge1 -47.59(19) . . . . ?
O18 Mo4 O31 Ge1 139.8(2) . . . . ?
O19 Mo4 O31 Ge1 -134.0(2) . . . . ?
Na1 Mo4 O31 Ge1 -91.19(17) 2_666 . . . ?
O4 Mo4 O31 Mo9 60.7(6) . . . . ?
O25 Mo4 O31 Mo9 -82.43(14) . . . . ?
O13 Mo4 O31 Mo9 -179.58(13) . . . . ?
O18 Mo4 O31 Mo9 7.84(11) . . . . ?
O19 Mo4 O31 Mo9 93.99(13) . . . . ?
Na1 Mo4 O31 Mo9 136.82(10) 2_666 . . . ?
O4 Mo4 O31 Mo1 -33.4(6) . . . . ?
O25 Mo4 O31 Mo1 -176.54(14) . . . . ?
O13 Mo4 O31 Mo1 86.31(13) . . . . ?
O18 Mo4 O31 Mo1 -86.27(13) . . . . ?
O19 Mo4 O31 Mo1 -0.12(11) . . . . ?
Na1 Mo4 O31 Mo1 42.71(10) 2_666 . . . ?
O1 Mo1 O31 Ge1 -170.8(7) . . . . ?
O19 Mo1 O31 Ge1 132.2(2) . . . . ?
O20 Mo1 O31 Ge1 -130.4(2) . . . . ?
O10 Mo1 O31 Ge1 42.29(19) . . . . ?
O12 Mo1 O31 Ge1 -42.12(19) . . . . ?
Na1 Mo1 O31 Ge1 87.71(18) 2_666 . . . ?
Na4 Mo1 O31 Ge1 -86.06(17) 1_655 . . . ?
O1 Mo1 O31 Mo9 -37.6(8) . . . . ?
O19 Mo1 O31 Mo9 -94.60(13) . . . . ?
O20 Mo1 O31 Mo9 2.74(10) . . . . ?
O10 Mo1 O31 Mo9 175.47(11) . . . . ?
O12 Mo1 O31 Mo9 91.05(13) . . . . ?
Na1 Mo1 O31 Mo9 -139.11(8) 2_666 . . . ?
Na4 Mo1 O31 Mo9 47.12(8) 1_655 . . . ?
O1 Mo1 O31 Mo4 57.1(8) . . . . ?
O19 Mo1 O31 Mo4 0.13(12) . . . . ?
O20 Mo1 O31 Mo4 97.48(13) . . . . ?
O10 Mo1 O31 Mo4 -89.79(12) . . . . ?
O12 Mo1 O31 Mo4 -174.21(14) . . . . ?
Na1 Mo1 O31 Mo4 -44.38(10) 2_666 . . . ?
Na4 Mo1 O31 Mo4 141.85(9) 1_655 . . . ?
O31 Ge1 O32 Mo6 179.67(14) . . . . ?
O33 Ge1 O32 Mo6 62.67(19) . . . . ?
O34 Ge1 O32 Mo6 -59.56(18) . . . . ?
O31 Ge1 O32 Mo5 -63.8(2) . . . . ?
O33 Ge1 O32 Mo5 179.22(16) . . . . ?
O34 Ge1 O32 Mo5 57.0(2) . . . . ?
O31 Ge1 O32 Mo2 58.09(19) . . . . ?
O33 Ge1 O32 Mo2 -58.9(2) . . . . ?
O34 Ge1 O32 Mo2 178.86(15) . . . . ?
O6 Mo6 O32 Ge1 -162.4(5) . . . . ?
O27 Mo6 O32 Ge1 47.51(18) . . . . ?
O15 Mo6 O32 Ge1 -47.79(17) . . . . ?
O14 Mo6 O32 Ge1 140.58(19) . . . . ?
O22 Mo6 O32 Ge1 -135.14(19) . . . . ?
O6 Mo6 O32 Mo5 67.1(6) . . . . ?
O27 Mo6 O32 Mo5 -82.98(13) . . . . ?
O15 Mo6 O32 Mo5 -178.28(13) . . . . ?
O14 Mo6 O32 Mo5 10.10(11) . . . . ?
O22 Mo6 O32 Mo5 94.37(13) . . . . ?
O6 Mo6 O32 Mo2 -26.3(6) . . . . ?
O27 Mo6 O32 Mo2 -176.38(13) . . . . ?
O15 Mo6 O32 Mo2 88.31(12) . . . . ?
O14 Mo6 O32 Mo2 -83.31(13) . . . . ?
O22 Mo6 O32 Mo2 0.97(11) . . . . ?
O5 Mo5 O32 Ge1 159.0(6) . . . . ?
O26 Mo5 O32 Ge1 -44.9(2) . . . . ?
O14 Mo5 O32 Ge1 -139.6(2) . . . . ?
O13 Mo5 O32 Ge1 47.86(19) . . . . ?
O21 Mo5 O32 Ge1 132.1(2) . . . . ?
Na1 Mo5 O32 Ge1 90.20(18) 2_666 . . . ?
O5 Mo5 O32 Mo6 -71.6(6) . . . . ?
O26 Mo5 O32 Mo6 84.50(14) . . . . ?
O14 Mo5 O32 Mo6 -10.28(12) . . . . ?
O13 Mo5 O32 Mo6 177.22(13) . . . . ?
O21 Mo5 O32 Mo6 -98.52(13) . . . . ?
Na1 Mo5 O32 Mo6 -140.44(9) 2_666 . . . ?
O5 Mo5 O32 Mo2 22.7(7) . . . . ?
O26 Mo5 O32 Mo2 178.80(13) . . . . ?
O14 Mo5 O32 Mo2 84.02(13) . . . . ?
O13 Mo5 O32 Mo2 -88.48(12) . . . . ?
O21 Mo5 O32 Mo2 -4.21(11) . . . . ?
Na1 Mo5 O32 Mo2 -46.14(9) 2_666 . . . ?
O2 Mo2 O32 Ge1 179(48) . . . . ?
O22 Mo2 O32 Ge1 131.4(2) . . . . ?
O21 Mo2 O32 Ge1 -129.1(2) . . . . ?
O10 Mo2 O32 Ge1 -39.89(18) . . . . ?
O11 Mo2 O32 Ge1 42.11(18) . . . . ?
Na1 Mo2 O32 Ge1 -84.92(17) 2_666 . . . ?
O2 Mo2 O32 Mo6 46.4(13) . . . . ?
O22 Mo2 O32 Mo6 -1.09(12) . . . . ?
O21 Mo2 O32 Mo6 98.32(14) . . . . ?
O10 Mo2 O32 Mo6 -172.43(12) . . . . ?
O11 Mo2 O32 Mo6 -90.42(12) . . . . ?
Na1 Mo2 O32 Mo6 142.54(9) 2_666 . . . ?
O2 Mo2 O32 Mo5 -47.2(13) . . . . ?
O22 Mo2 O32 Mo5 -94.77(14) . . . . ?
O21 Mo2 O32 Mo5 4.64(12) . . . . ?
O10 Mo2 O32 Mo5 93.90(12) . . . . ?
O11 Mo2 O32 Mo5 175.90(13) . . . . ?
Na1 Mo2 O32 Mo5 48.87(9) 2_666 . . . ?
O31 Ge1 O33 Mo7 179.54(16) . . . . ?
O32 Ge1 O33 Mo7 -63.6(2) . . . . ?
O34 Ge1 O33 Mo7 58.2(2) . . . . ?
O31 Ge1 O33 Mo8 62.3(2) . . . . ?
O32 Ge1 O33 Mo8 179.09(16) . . . . ?
O34 Ge1 O33 Mo8 -59.0(2) . . . . ?
O31 Ge1 O33 Mo3 -61.3(2) . . . . ?
O32 Ge1 O33 Mo3 55.6(2) . . . . ?
O34 Ge1 O33 Mo3 177.42(16) . . . . ?
O7 Mo7 O33 Ge1 161.4(6) . . . . ?
O28 Mo7 O33 Ge1 -46.8(2) . . . . ?
O15 Mo7 O33 Ge1 48.39(19) . . . . ?
O16 Mo7 O33 Ge1 -138.8(2) . . . . ?
O23 Mo7 O33 Ge1 134.4(2) . . . . ?
O7 Mo7 O33 Mo8 -68.0(7) . . . . ?
O28 Mo7 O33 Mo8 83.77(14) . . . . ?
O15 Mo7 O33 Mo8 178.95(12) . . . . ?
O16 Mo7 O33 Mo8 -8.25(11) . . . . ?
O23 Mo7 O33 Mo8 -95.04(13) . . . . ?
O7 Mo7 O33 Mo3 29.0(7) . . . . ?
O28 Mo7 O33 Mo3 -179.16(14) . . . . ?
O15 Mo7 O33 Mo3 -83.98(13) . . . . ?
O16 Mo7 O33 Mo3 88.82(13) . . . . ?
O23 Mo7 O33 Mo3 2.03(12) . . . . ?
O8 Mo8 O33 Ge1 -162.6(6) . . . . ?
O29 Mo8 O33 Ge1 44.14(19) . . . . ?
O17 Mo8 O33 Ge1 -47.57(19) . . . . ?
O16 Mo8 O33 Ge1 138.7(2) . . . . ?
O24 Mo8 O33 Ge1 -132.8(2) . . . . ?
Na4 Mo8 O33 Ge1 -90.91(17) 1_655 . . . ?
O8 Mo8 O33 Mo7 67.2(6) . . . . ?
O29 Mo8 O33 Mo7 -86.11(12) . . . . ?
O17 Mo8 O33 Mo7 -177.81(12) . . . . ?
O16 Mo8 O33 Mo7 8.46(11) . . . . ?
O24 Mo8 O33 Mo7 96.92(12) . . . . ?
Na4 Mo8 O33 Mo7 138.84(8) 1_655 . . . ?
O8 Mo8 O33 Mo3 -27.7(7) . . . . ?
O29 Mo8 O33 Mo3 179.05(13) . . . . ?
O17 Mo8 O33 Mo3 87.35(12) . . . . ?
O16 Mo8 O33 Mo3 -86.38(12) . . . . ?
O24 Mo8 O33 Mo3 2.08(11) . . . . ?
Na4 Mo8 O33 Mo3 44.00(9) 1_655 . . . ?
O3 Mo3 O33 Ge1 165.4(6) . . . . ?
O23 Mo3 O33 Ge1 -133.6(2) . . . . ?
O11 Mo3 O33 Ge1 -39.9(2) . . . . ?
O12 Mo3 O33 Ge1 46.65(19) . . . . ?
O24 Mo3 O33 Ge1 132.1(2) . . . . ?
Na4 Mo3 O33 Ge1 90.68(17) 1_655 . . . ?
O3 Mo3 O33 Mo7 -63.3(7) . . . . ?
O23 Mo3 O33 Mo7 -2.23(13) . . . . ?
O11 Mo3 O33 Mo7 91.45(13) . . . . ?
O12 Mo3 O33 Mo7 178.03(14) . . . . ?
O24 Mo3 O33 Mo7 -96.50(13) . . . . ?
Na4 Mo3 O33 Mo7 -137.95(10) 1_655 . . . ?
O3 Mo3 O33 Mo8 31.1(7) . . . . ?
O23 Mo3 O33 Mo8 92.11(14) . . . . ?
O11 Mo3 O33 Mo8 -174.20(13) . . . . ?
O12 Mo3 O33 Mo8 -87.63(13) . . . . ?
O24 Mo3 O33 Mo8 -2.16(11) . . . . ?
Na4 Mo3 O33 Mo8 -43.60(9) 1_655 . . . ?
O31 Ge1 O34 Ni1 119.52(17) . . . . ?
O33 Ge1 O34 Ni1 -120.29(17) . . . . ?
O32 Ge1 O34 Ni1 0.0(2) . . . . ?
O31 Ge1 O34 Ni2 -120.21(17) . . . 2_665 ?
O33 Ge1 O34 Ni2 0.0(2) . . . 2_665 ?
O32 Ge1 O34 Ni2 120.31(18) . . . 2_665 ?
O31 Ge1 O34 Ni2 -0.6(2) . . . . ?
O33 Ge1 O34 Ni2 119.54(18) . . . . ?
O32 Ge1 O34 Ni2 -120.13(18) . . . . ?
O26 Ni1 O34 Ge1 -45.80(18) . . . . ?
O27 Ni1 O34 Ge1 45.77(18) . . . . ?
O1W Ni1 O34 Ge1 8(3) . . . . ?
O30 Ni1 O34 Ge1 136.49(17) 2_665 . . . ?
O29 Ni1 O34 Ge1 -136.57(18) 2_665 . . . ?
O26 Ni1 O34 Ni2 -176.15(12) . . . 2_665 ?
O27 Ni1 O34 Ni2 -84.58(13) . . . 2_665 ?
O1W Ni1 O34 Ni2 -122(3) . . . 2_665 ?
O30 Ni1 O34 Ni2 6.14(12) 2_665 . . 2_665 ?
O29 Ni1 O34 Ni2 93.09(13) 2_665 . . 2_665 ?
O26 Ni1 O34 Ni2 84.95(13) . . . . ?
O27 Ni1 O34 Ni2 176.52(13) . . . . ?
O1W Ni1 O34 Ni2 139(3) . . . . ?
O30 Ni1 O34 Ni2 -92.76(13) 2_665 . . . ?
O29 Ni1 O34 Ni2 -5.81(13) 2_665 . . . ?
O25 Ni2 O34 Ge1 46.0(2) . . . . ?
O28 Ni2 O34 Ge1 -176.2(12) 2_665 . . . ?
O34 Ni2 O34 Ge1 -129.9(2) 2_665 . . . ?
O29 Ni2 O34 Ge1 136.5(2) 2_665 . . . ?
O30 Ni2 O34 Ge1 -47.80(19) . . . . ?
O25 Ni2 O34 Ni1 -84.70(14) . . . . ?
O28 Ni2 O34 Ni1 53.1(13) 2_665 . . . ?
O34 Ni2 O34 Ni1 99.34(15) 2_665 . . . ?
O29 Ni2 O34 Ni1 5.81(13) 2_665 . . . ?
O30 Ni2 O34 Ni1 -178.51(13) . . . . ?
O25 Ni2 O34 Ni2 175.95(13) . . . 2_665 ?
O28 Ni2 O34 Ni2 -46.2(13) 2_665 . . 2_665 ?
O34 Ni2 O34 Ni2 0.0 2_665 . . 2_665 ?
O29 Ni2 O34 Ni2 -93.54(14) 2_665 . . 2_665 ?
O30 Ni2 O34 Ni2 82.15(14) . . . 2_665 ?
Mo2 O2 Na1 O2W -118.3(4) . . . . ?
Mo2 O2 Na1 O10 62.3(4) . . . 2_666 ?
Mo2 O2 Na1 O13 159.9(3) . . . 2_666 ?
Mo2 O2 Na1 O21 119.5(4) . . . 2_666 ?
Mo2 O2 Na1 O19 -15.4(8) . . . 2_666 ?
Mo2 O2 Na1 O3W -29.4(4) . . . 1_455 ?
Mo2 O2 Na1 Mo1 33.6(5) . . . 2_666 ?
Mo2 O2 Na1 Mo2 88.6(4) . . . 2_666 ?
Mo2 O2 Na1 Mo4 -170.9(3) . . . 2_666 ?
Mo2 O2 Na1 Mo5 144.6(3) . . . 2_666 ?
Mo3 O3 Na2 O1 -166.2(3) . . . 2_766 ?
Mo3 O3 Na2 O5W 96.9(3) . . . . ?
Mo3 O3 Na2 O6W 12.0(3) . . . . ?
Mo3 O3 Na2 O4W -89.5(3) . . . . ?
Mo3 O3 Na2 O3W -147.5(9) . . . . ?
Mo7 O7 Na3 O9W -128.0(3) . . . . ?
Mo7 O7 Na3 O8W 58.0(5) . . . . ?
Mo7 O7 Na3 O2W 141.5(4) . . . 2_776 ?
Mo7 O7 Na3 O10W -51.8(4) . . . . ?
Mo7 O7 Na3 O7W 23.2(5) . . . . ?
Mo7 O7 Na3 O11W -2(3) . . . 1_665 ?
Mo7 O7 Na3 Na4 -118.3(3) . . . 1_665 ?
Mo5 O5 Na4 O11W -133(2) . . . . ?
Mo5 O5 Na4 O17 57(2) . . . 1_455 ?
Mo5 O5 Na4 O24 -7(2) . . . 1_455 ?
Mo5 O5 Na4 O12 -36(2) . . . 1_455 ?
Mo5 O5 Na4 O20 124(2) . . . 1_455 ?
Mo5 O5 Na4 O9W 143(2) . . . 1_445 ?
Mo5 O5 Na4 Mo8 29(2) . . . 1_455 ?
Mo5 O5 Na4 Mo3 -27(2) . . . 1_455 ?
Mo5 O5 Na4 Mo1 -93(3) . . . 1_455 ?
Mo5 O5 Na4 Mo9 86(2) . . . 1_455 ?
Mo5 O5 Na4 Na3 -177(2) . . . 1_445 ?
Mo9 O18 Na5 O12W 137.9(2) . . . . ?
Mo4 O18 Na5 O12W -55.6(2) . . . . ?
Mo9 O18 Na5 O9 -11.5(7) . . . 2_655 ?
Mo4 O18 Na5 O9 155.0(5) . . . 2_655 ?
Mo9 O18 Na5 O13W -41.6(2) . . . 2_655 ?
Mo4 O18 Na5 O13W 124.90(19) . . . 2_655 ?
Mo9 O18 Na5 O13W 51.7(2) . . . . ?
Mo4 O18 Na5 O13W -141.83(19) . . . . ?
Mo9 O18 Na5 O14W -121.23(19) . . . . ?
Mo4 O18 Na5 O14W 45.3(2) . . . . ?
Mo9 O18 Na5 Na5 4.8(2) . . . 2_655 ?
Mo4 O18 Na5 Na5 171.33(16) . . . 2_655 ?
Mo4 O18 Na5 Mo9 166.5(3) . . . . ?
O9 Mo9 Na5 O18 164.9(2) . . . . ?
O30 Mo9 Na5 O18 -90.8(2) . . . . ?
O17 Mo9 Na5 O18 161.6(4) . . . . ?
O20 Mo9 Na5 O18 72.1(2) . . . . ?
O31 Mo9 Na5 O18 -2.3(2) . . . . ?
Na4 Mo9 Na5 O18 104.19(19) 1_655 . . . ?
O9 Mo9 Na5 O12W 115.4(2) . . . . ?
O30 Mo9 Na5 O12W -140.2(2) . . . . ?
O18 Mo9 Na5 O12W -49.4(2) . . . . ?
O17 Mo9 Na5 O12W 112.1(4) . . . . ?
O20 Mo9 Na5 O12W 22.7(2) . . . . ?
O31 Mo9 Na5 O12W -51.8(2) . . . . ?
Na4 Mo9 Na5 O12W 54.7(2) 1_655 . . . ?
O9 Mo9 Na5 O9 -19.7(3) . . . 2_655 ?
O30 Mo9 Na5 O9 84.6(2) . . . 2_655 ?
O18 Mo9 Na5 O9 175.4(3) . . . 2_655 ?
O17 Mo9 Na5 O9 -23.0(5) . . . 2_655 ?
O20 Mo9 Na5 O9 -112.42(19) . . . 2_655 ?
O31 Mo9 Na5 O9 173.11(18) . . . 2_655 ?
Na4 Mo9 Na5 O9 -80.37(18) 1_655 . . 2_655 ?
O9 Mo9 Na5 O13W -60.42(17) . . . 2_655 ?
O30 Mo9 Na5 O13W 43.90(16) . . . 2_655 ?
O18 Mo9 Na5 O13W 134.7(2) . . . 2_655 ?
O17 Mo9 Na5 O13W -63.7(4) . . . 2_655 ?
O20 Mo9 Na5 O13W -153.16(15) . . . 2_655 ?
O31 Mo9 Na5 O13W 132.36(14) . . . 2_655 ?
Na4 Mo9 Na5 O13W -121.12(12) 1_655 . . 2_655 ?
O9 Mo9 Na5 O13W 36.67(17) . . . . ?
O30 Mo9 Na5 O13W 140.98(16) . . . . ?
O18 Mo9 Na5 O13W -128.2(2) . . . . ?
O17 Mo9 Na5 O13W 33.4(4) . . . . ?
O20 Mo9 Na5 O13W -56.08(15) . . . . ?
O31 Mo9 Na5 O13W -130.55(14) . . . . ?
Na4 Mo9 Na5 O13W -24.03(14) 1_655 . . . ?
O9 Mo9 Na5 O14W -134.09(18) . . . . ?
O30 Mo9 Na5 O14W -29.77(16) . . . . ?
O18 Mo9 Na5 O14W 61.0(2) . . . . ?
O17 Mo9 Na5 O14W -137.4(4) . . . . ?
O20 Mo9 Na5 O14W 133.17(15) . . . . ?
O31 Mo9 Na5 O14W 58.69(15) . . . . ?
Na4 Mo9 Na5 O14W 165.21(12) 1_655 . . . ?
O9 Mo9 Na5 Na5 -9.93(14) . . . 2_655 ?
O30 Mo9 Na5 Na5 94.38(13) . . . 2_655 ?
O18 Mo9 Na5 Na5 -174.8(2) . . . 2_655 ?
O17 Mo9 Na5 Na5 -13.2(4) . . . 2_655 ?
O20 Mo9 Na5 Na5 -102.68(12) . . . 2_655 ?
O31 Mo9 Na5 Na5 -177.15(10) . . . 2_655 ?
Na4 Mo9 Na5 Na5 -70.63(10) 1_655 . . 2_655 ?
Mo4 O4 Na6 O15W 145.7(3) . . . . ?
Mo4 O4 Na6 O15W -34.3(3) . . . 2 ?
Mo4 O4 Na6 O14W 54.0(2) . . . . ?
Mo4 O4 Na6 O14W -126.0(2) . . . 2 ?
Mo4 O4 Na6 O4 -79(100) . . . 2 ?
O2 Na1 O2W Na3 -41.4(4) . . . 2_776 ?
O10 Na1 O2W Na3 137.0(5) 2_666 . . 2_776 ?
O13 Na1 O2W Na3 93.0(4) 2_666 . . 2_776 ?
O21 Na1 O2W Na3 39.7(4) 2_666 . . 2_776 ?
O19 Na1 O2W Na3 156.6(3) 2_666 . . 2_776 ?
O3W Na1 O2W Na3 -117.8(4) 1_455 . . 2_776 ?
Mo1 Na1 O2W Na3 161.6(2) 2_666 . . 2_776 ?
Mo2 Na1 O2W Na3 51.3(6) 2_666 . . 2_776 ?
Mo4 Na1 O2W Na3 124.3(4) 2_666 . . 2_776 ?
Mo5 Na1 O2W Na3 64.0(4) 2_666 . . 2_776 ?
O1 Na2 O3W Na1 33.3(2) 2_766 . . 1_655 ?
O5W Na2 O3W Na1 131.6(3) . . . 1_655 ?
O6W Na2 O3W Na1 -144.3(2) . . . 1_655 ?
O4W Na2 O3W Na1 -44.0(2) . . . 1_655 ?
O3 Na2 O3W Na1 14.6(11) . . . 1_655 ?
O9W Na3 O7W O8W -163.3(7) . . . . ?
O2W Na3 O7W O8W 40.6(8) 2_776 . . . ?
O10W Na3 O7W O8W -163.0(8) . . . . ?
O11W Na3 O7W O8W -70.2(7) 1_665 . . . ?
O7 Na3 O7W O8W 111.5(7) . . . . ?
Na4 Na3 O7W O8W -98.3(8) 1_665 . . . ?
O9W Na3 O8W O7W 140.5(16) . . . . ?
O2W Na3 O8W O7W -143.8(8) 2_776 . . . ?
O10W Na3 O8W O7W 17.5(8) . . . . ?
O11W Na3 O8W O7W 108.2(8) 1_665 . . . ?
O7 Na3 O8W O7W -68.2(7) . . . . ?
Na4 Na3 O8W O7W 109.0(7) 1_665 . . . ?
O8W Na3 O9W Na4 -37.1(19) . . . 1_665 ?
O2W Na3 O9W Na4 -112.1(2) 2_776 . . 1_665 ?
O10W Na3 O9W Na4 89.02(17) . . . 1_665 ?
O7W Na3 O9W Na4 89.4(8) . . . 1_665 ?
O11W Na3 O9W Na4 -5.18(17) 1_665 . . 1_665 ?
O7 Na3 O9W Na4 171.46(15) . . . 1_665 ?
O5 Na4 O11W Na3 -78.35(17) . . . 1_445 ?
O17 Na4 O11W Na3 78.0(5) 1_455 . . 1_445 ?
O24 Na4 O11W Na3 -167.46(15) 1_455 . . 1_445 ?
O12 Na4 O11W Na3 135.98(15) 1_455 . . 1_445 ?
O20 Na4 O11W Na3 73.60(16) 1_455 . . 1_445 ?
O9W Na4 O11W Na3 -5.13(16) 1_445 . . 1_445 ?
Mo8 Na4 O11W Na3 179.0(4) 1_455 . . 1_445 ?
Mo3 Na4 O11W Na3 166.00(12) 1_455 . . 1_445 ?
Mo1 Na4 O11W Na3 104.32(14) 1_455 . . 1_445 ?
Mo9 Na4 O11W Na3 63.6(2) 1_455 . . 1_445 ?
O18 Na5 O13W Na5 -89.38(14) . . . 2_655 ?
O12W Na5 O13W Na5 170.38(17) . . . 2_655 ?
O9 Na5 O13W Na5 76.27(13) 2_655 . . 2_655 ?
O13W Na5 O13W Na5 0.0 2_655 . . 2_655 ?
O14W Na5 O13W Na5 43.6(10) . . . 2_655 ?
Mo9 Na5 O13W Na5 -68.19(9) . . . 2_655 ?
O15W Na6 O14W Na5 -38.5(2) . . . . ?
O15W Na6 O14W Na5 141.5(2) 2 . . . ?
O14W Na6 O14W Na5 152(100) 2 . . . ?
O4 Na6 O14W Na5 42.49(18) . . . . ?
O4 Na6 O14W Na5 -137.51(18) 2 . . . ?
O18 Na5 O14W Na6 -81.4(2) . . . . ?
O12W Na5 O14W Na6 19.4(2) . . . . ?
O9 Na5 O14W Na6 113.4(2) 2_655 . . . ?
O13W Na5 O14W Na6 -170.5(2) 2_655 . . . ?
O13W Na5 O14W Na6 145.1(9) . . . . ?
Na5 Na5 O14W Na6 -176.65(13) 2_655 . . . ?
Mo9 Na5 O14W Na6 -104.84(17) . . . . ?
